data_7246137
loop_
_publ_author_name
'Hou, Ziting'
'Huang, Yanji'
'Ruan, Yushan'
'Xu, Han'
'Tan, Yu'
'Lin, Li-Rong'
'Wu, Zhen-yi'

_publ_section_title
;
 Reversible trans-to-cis photoisomerization and irreversible
 photocyclization reactions of a Co-coordinated stilbene derivative on
 chiral di-\b-diketonate lanthanide complexes
;
_journal_issue 4
_journal_name_full 'RSC Advances'
_journal_page_first 2269
_journal_page_last 2282
_journal_paper_doi 10.1039/D2RA07133A
_journal_volume 13
_journal_year 2023
_chemical_absolute_configuration ad
_chemical_formula_moiety 'C57 H52 Eu F17 N4 O7, H2 O'
_chemical_formula_sum 'C57 H54 Eu F17 N4 O8'
_chemical_formula_weight 1398.00
_space_group_crystal_system monoclinic
_space_group_IT_number 5
_space_group_name_Hall 'C 2y'
_space_group_name_H-M_alt 'C 1 2 1'
_atom_sites_solution_hydrogens mixed
_atom_sites_solution_primary dual
_audit_creation_date 2022-07-29
_audit_creation_method
;
Olex2 1.3
(compiled 2020.11.12 svn.r5f609507 for OlexSys, GUI svn.r6408)
;
_audit_update_record
;
2022-09-16 deposited with the CCDC.	2023-01-02 downloaded from the CCDC.
;
_cell_angle_alpha 90
_cell_angle_beta 108.2510(10)
_cell_angle_gamma 90
_cell_formula_units_Z 8
_cell_length_a 29.4616(2)
_cell_length_b 20.06330(10)
_cell_length_c 20.69660(10)
_cell_measurement_reflns_used 43798
_cell_measurement_temperature 100.00(10)
_cell_measurement_theta_max 75.0540
_cell_measurement_theta_min 2.2260
_cell_volume 11618.26(13)
_computing_cell_refinement 'CrysAlisPro 1.171.41.110a (Rigaku OD, 2021)'
_computing_data_collection 'CrysAlisPro 1.171.41.110a (Rigaku OD, 2021)'
_computing_data_reduction 'CrysAlisPro 1.171.41.110a (Rigaku OD, 2021)'
_computing_molecular_graphics 'Olex2 1.3 (Dolomanov et al., 2009)'
_computing_publication_material 'Olex2 1.3 (Dolomanov et al., 2009)'
_computing_structure_refinement 'SHELXL 2014/7 (Sheldrick, 2015)'
_computing_structure_solution 'SHELXT 2018/2 (Sheldrick, 2018)'
_diffrn_ambient_environment N~2~
_diffrn_ambient_temperature 100.00(10)
_diffrn_detector 'Hybrid Pixel Array Detector'
_diffrn_detector_area_resol_mean 10.0000
_diffrn_detector_type HyPix
_diffrn_measured_fraction_theta_full 1.000
_diffrn_measured_fraction_theta_max 0.981
_diffrn_measurement_details
;
List of Runs (angles in degrees, time in seconds):

  # Type    Start    End  Width  t~exp~   \w     \q     \k     \f   Frames
#--------------------------------------------------------------------------
  1  \w   -117.00 -52.00   0.50    1.00    --  -43.09-159.00  25.00  130
  2  \w    -70.00 -45.00   0.50    1.00    --  -43.09 118.00 -95.00   50
  3  \w    -95.00 -70.00   0.50    1.00    --  -43.09 159.00  57.00   50
  4  \w     84.00 112.00   0.50    1.00    --   43.09-159.00  25.00   56
  5  \w     59.00  90.00   0.50    1.00    --   43.09-118.00 178.00   62
  6  \w     71.00 115.00   0.50    1.00    --   43.09 159.00  57.00   88
  7  \w    -84.00 -53.00   0.50    4.00    --  -96.00 118.00 -95.00   62
  8  \w   -106.00 -70.00   0.50    4.00    --  -96.00 159.00  57.00   72
  9  \w   -130.00 -86.00   0.50    4.00    --  -96.00-118.00 178.00   88
 10  \w     50.00  84.00   0.50    4.00    --  109.59-159.00  25.00   68
 11  \w     92.00 117.00   0.50    4.00    --  109.59 159.00  57.00   50
 12  \w     97.00 143.00   0.50    4.00    --  109.59 118.00 -95.00   92
 13  \w     64.00 112.00   0.50    4.00    --  109.59-118.00 178.00   96
 14  \w     89.00 140.00   0.50    4.00    --  109.59-159.00  25.00  102
 15  \w   -122.00 -39.00   0.50    1.00    --  -43.09-178.00-120.00  166
 16  \w      9.00  36.00   0.50    1.00    --  -43.09  19.00-180.00   54
 17  \w    -41.00   7.00   0.50    1.00    --  -43.09  37.00-180.00   96
 18  \w    -25.00  21.00   0.50    1.00    --  -43.09  19.00-120.00   92
 19  \w     12.00  37.00   0.50    1.00    --  -43.09  37.00-180.00   50
 20  \w    -24.00   6.00   0.50    1.00    --  -43.09  19.00  90.00   60
 21  \w    -36.00  25.00   0.50    1.00    --   43.09 -19.00-180.00  122
 22  \w    -37.00  26.00   0.50    1.00    --   43.09 -19.00  30.00  126
 23  \w    -51.00 -19.00   0.50    4.00    --  -96.00  45.00  30.00   64
 24  \w   -154.00-127.00   0.50    4.00    --  -96.00 -61.00  90.00   54
 25  \w    -45.00 -19.00   0.50    4.00    --  -96.00  45.00  60.00   52
 26  \w    -52.00 -25.00   0.50    4.00    --  -96.00  61.00  60.00   54
 27  \w    -61.00 -34.00   0.50    4.00    --  -96.00 125.00 -30.00   54
 28  \w    -50.00 -20.00   0.50    4.00    --  -96.00  45.00 -60.00   60
 29  \w    -64.00 -21.00   0.50    4.00    --  -96.00  61.00 -60.00   86
 30  \w    -50.00 -21.00   0.50    4.00    --  -96.00  45.00-150.00   58
 31  \w    -47.00 -20.00   0.50    4.00    --  -96.00  45.00  90.00   54
 32  \w    -50.00 -20.00   0.50    4.00    --  -96.00  45.00-180.00   60
 33  \w    -70.00 -32.00   0.50    4.00    --  -96.00  61.00 -90.00   76
 34  \w   -117.00 -71.00   0.50    4.00    --  -96.00 -61.00  90.00   92
 35  \w    -49.00 -19.00   0.50    4.00    --  -96.00  45.00   0.00   60
 36  \w    -71.00 -22.00   0.50    4.00    --  -96.00  61.00 120.00   98
 37  \w   -103.00 -78.00   0.50    4.00    --  -96.00-159.00  25.00   50
 38  \w    -51.00 -26.00   0.50    4.00    --  -96.00  45.00 120.00   50
 39  \w     79.00 105.00   0.50    4.00    --  109.59-125.00  60.00   52
 40  \w     37.00  74.00   0.50    4.00    --  109.59-125.00  60.00   74
 41  \w     83.00 177.00   0.50    4.00    --  109.59  30.00 150.00  188
 42  \w     40.00  70.00   0.50    4.00    --  109.59 -61.00 -60.00   60
 43  \w     73.00 103.00   0.50    4.00    --  109.59 -94.00-180.00   60
 44  \w    105.00 133.00   0.50    4.00    --  109.59 125.00   0.00   56
 45  \w     39.00  69.00   0.50    4.00    --  109.59 -94.00-180.00   60
 46  \w     43.00  87.00   0.50    4.00    --  109.59 -77.00-180.00   88
 47  \w     83.00 115.00   0.50    4.00    --  109.59-125.00-180.00   64
 48  \w     38.00  71.00   0.50    4.00    --  109.59 -61.00-120.00   66
 49  \w     89.00 115.00   0.50    4.00    --  109.59-125.00 -90.00   52
 50  \w    109.00 178.00   0.50    4.00    --  109.59  30.00   0.00  138
 51  \w     80.00 106.00   0.50    4.00    --  109.59 -94.00   0.00   52
 52  \w    144.00 172.00   0.50    4.00    --  109.59 125.00 120.00   56
 53  \w     43.00  68.00   0.50    4.00    --  109.59 -94.00   0.00   50
 54  \w     60.00 103.00   0.50    4.00    --  109.59 -77.00  90.00   86
 55  \w     95.00 122.00   0.50    4.00    --  109.59 125.00 120.00   54
 56  \w     37.00  64.00   0.50    4.00    --  109.59 -61.00-180.00   54
 57  \w     85.00 178.00   0.50    4.00    --  109.59  45.00  60.00  186
 58  \w     68.00 105.00   0.50    4.00    --  109.59 -77.00   0.00   74
 59  \w     79.00 113.00   0.50    4.00    --  109.59-125.00 120.00   68
 60  \w    137.00 173.00   0.50    4.00    --  109.59 125.00   0.00   72
 61  \w     46.00  73.00   0.50    4.00    --  109.59-125.00 120.00   54
;
_diffrn_measurement_device 'four-circle diffractometer'
_diffrn_measurement_device_type 'XtaLAB Synergy, Dualflex, HyPix'
_diffrn_measurement_method '\w scans'
_diffrn_orient_matrix_type 'CrysAlisPro convention (1999,Acta A55,543-557)'
_diffrn_orient_matrix_UB_11 0.0133678000
_diffrn_orient_matrix_UB_12 0.0570518000
_diffrn_orient_matrix_UB_13 0.0523902000
_diffrn_orient_matrix_UB_21 -0.0040176000
_diffrn_orient_matrix_UB_22 0.0503059000
_diffrn_orient_matrix_UB_23 -0.0577803000
_diffrn_orient_matrix_UB_31 -0.0532433000
_diffrn_orient_matrix_UB_32 0.0105868000
_diffrn_orient_matrix_UB_33 -0.0078615000
_diffrn_radiation_monochromator mirror
_diffrn_radiation_probe x-ray
_diffrn_radiation_type 'Cu K\a'
_diffrn_radiation_wavelength 1.54184
_diffrn_reflns_av_R_equivalents 0.0456
_diffrn_reflns_av_unetI/netI 0.0414
_diffrn_reflns_Laue_measured_fraction_full 1.000
_diffrn_reflns_Laue_measured_fraction_max 0.981
_diffrn_reflns_limit_h_max 25
_diffrn_reflns_limit_h_min -36
_diffrn_reflns_limit_k_max 24
_diffrn_reflns_limit_k_min -25
_diffrn_reflns_limit_l_max 25
_diffrn_reflns_limit_l_min -25
_diffrn_reflns_number 77294
_diffrn_reflns_point_group_measured_fraction_full 0.995
_diffrn_reflns_point_group_measured_fraction_max 0.955
_diffrn_reflns_theta_full 67.684
_diffrn_reflns_theta_max 75.310
_diffrn_reflns_theta_min 2.248
_diffrn_source 'micro-focus sealed X-ray tube'
_diffrn_source_type 'PhotonJet (Cu) X-ray Source'
_exptl_absorpt_coefficient_mu 8.728
_exptl_absorpt_correction_T_max 1.00000
_exptl_absorpt_correction_T_min 0.68345
_exptl_absorpt_correction_type multi-scan
_exptl_absorpt_process_details
;
CrysAlisPro 1.171.41.110a (Rigaku Oxford Diffraction, 2021)
Empirical absorption correction using spherical harmonics,
implemented in SCALE3 ABSPACK scaling algorithm.
;
_exptl_crystal_colour colourless
_exptl_crystal_colour_primary colourless
_exptl_crystal_density_diffrn 1.598
_exptl_crystal_description block
_exptl_crystal_F_000 5632
_exptl_crystal_size_max 0.3
_exptl_crystal_size_mid 0.2
_exptl_crystal_size_min 0.1
_refine_diff_density_max 0.856
_refine_diff_density_min -1.218
_refine_diff_density_rms 0.079
_refine_ls_abs_structure_details
;
 Flack x determined using 9442 quotients [(I+)-(I-)]/[(I+)+(I-)]
 (Parsons, Flack and Wagner, Acta Cryst. B69 (2013) 249-259).
;
_refine_ls_abs_structure_Flack -0.0046(16)
_refine_ls_extinction_method none
_refine_ls_goodness_of_fit_ref 1.054
_refine_ls_hydrogen_treatment constr
_refine_ls_matrix_type full
_refine_ls_number_parameters 1906
_refine_ls_number_reflns 22961
_refine_ls_number_restraints 1263
_refine_ls_restrained_S_all 1.099
_refine_ls_R_factor_all 0.0453
_refine_ls_R_factor_gt 0.0429
_refine_ls_shift/su_max 0.001
_refine_ls_shift/su_mean 0.000
_refine_ls_structure_factor_coef Fsqd
_refine_ls_weighting_details 'w=1/[\s^2^(Fo^2^)+(0.0693P)^2^+19.4375P] where P=(Fo^2^+2Fc^2^)/3'
_refine_ls_weighting_scheme calc
_refine_ls_wR_factor_gt 0.1135
_refine_ls_wR_factor_ref 0.1153
_reflns_Friedel_coverage 0.891
_reflns_Friedel_fraction_full 0.990
_reflns_Friedel_fraction_max 0.928
_reflns_number_gt 21737
_reflns_number_total 22961
_reflns_threshold_expression 'I > 2\s(I)'
_cod_data_source_file d2ra07133a2.cif
_cod_data_source_block 1
_cod_database_code 7246137
_shelx_shelxl_version_number 2018/3
_chemical_oxdiff_formula C57H54F17EuN4O8
_shelx_space_group_comment
;
The symmetry employed for this shelxl refinement is uniquely defined
by the following loop, which should always be used as a source of
symmetry information in preference to the above space-group names.
They are only intended as comments.
;
_shelx_estimated_absorpt_t_max 0.476
_shelx_estimated_absorpt_t_min 0.179
_reflns_odcompleteness_completeness 99.97
_reflns_odcompleteness_iscentric 1
_reflns_odcompleteness_theta 66.97
_olex2_refinement_description
;
1. Fixed Uiso
 At 1.2 times of:
  All C(H) groups, All C(H,H) groups, All N(H) groups
 At 1.5 times of:
  All C(H,H,H) groups, All O(H,H) groups
2. Restrained distances
 F14A-C45A = F13A-C45A = F12A-C45A
 1.33 with sigma of 0.01
 C45A-C44A = C66-C65
 1.54 with sigma of 0.01
 C65-C59 = C44A-C43A
 1.53 with sigma of 0.01
 O2-HWB
 2.38 with sigma of 0.01
 C55-C48 \\sim C95-C72
 with sigma of 0.04
 C47-C55 \\sim C114-C95
 with sigma of 0.02
 C46-C55 \\sim C46-C95
 with sigma of 0.04
 F8-C43 \\sim F24A-C61A
 with sigma of 0.02
 F13-C44 \\sim F31A-C58
 with sigma of 0.04
 C55-C52 \\sim C95-C60
 with sigma of 0.04
 F11-C43 \\sim F18-C61A
 with sigma of 0.04
 C46-C50 \\sim C46-C62
 with sigma of 0.04
 O4-C42 \\sim O4-C91A
 with sigma of 0.02
 C47-C50 \\sim C114-C62
 with sigma of 0.04
 F9-C43 \\sim F30-C61A
 with sigma of 0.02
 C43-C51 \\sim C61A-C69A
 with sigma of 0.04
 F14-C45 \\sim F19-C64
 with sigma of 0.02
 C51-C52 \\sim C69A-C60
 with sigma of 0.04
 F10-C44 \\sim F27A-C58
 with sigma of 0.02
 C42-C50 \\sim C91A-C62
 with sigma of 0.04
 F11-C44 \\sim F18-C58
 with sigma of 0.02
 C43-C42 \\sim C61A-C91A
 with sigma of 0.02
 C52-C49 \\sim C60-C61
 with sigma of 0.04
 C43-C44 \\sim C61A-C58
 with sigma of 0.02
 C53-C52 \\sim C65A-C60
 with sigma of 0.02
 C53-C50 \\sim C65A-C62
 with sigma of 0.04
 C51-C46 \\sim C69A-C46
 with sigma of 0.02
 C46-C42 \\sim C46-C91A
 with sigma of 0.04
 C51-C42 \\sim C69A-C91A
 with sigma of 0.02
 C46-C48 \\sim C46-C72
 with sigma of 0.04
 C51-C50 \\sim C69A-C62
 with sigma of 0.02
 C46-C47 \\sim C46-C114
 with sigma of 0.02
 F13-C45 \\sim F31A-C64
 with sigma of 0.02
 F12-C44 \\sim F20-C58
 with sigma of 0.04
 C47-C49 \\sim C114-C61
 with sigma of 0.04
 C45-F12 \\sim C64-F20
 with sigma of 0.02
 C50-C54 \\sim C62-C1B
 with sigma of 0.04
 C45-C44 \\sim C64-C58
 with sigma of 0.02
 C57-F15 \\sim C57-F29A
 with sigma of 0.02
 F10-C45 \\sim F27A-C64
 with sigma of 0.04
 F11-C45 \\sim F18-C64
 with sigma of 0.04
 C47-C52 \\sim C114-C60
 with sigma of 0.02
 C47-C48 \\sim C114-C72
 with sigma of 0.02
 C43-C45 \\sim C61A-C64
 with sigma of 0.04
 C53-C47 \\sim C65A-C114
 with sigma of 0.04
 C50-C52 \\sim C62-C60
 with sigma of 0.02
 C53-C54 \\sim C65A-C1B
 with sigma of 0.04
 C50-C49 \\sim C62-C61
 with sigma of 0.02
 C51-C49 \\sim C69A-C61
 with sigma of 0.04
 C52-C54 \\sim C60-C1B
 with sigma of 0.02
 C48-C49 \\sim C72-C61
 with sigma of 0.02
 C46-C52 \\sim C46-C60
 with sigma of 0.04
 F8-F9 \\sim F24A-F30
 with sigma of 0.04
 C42-C44 \\sim C91A-C58
 with sigma of 0.04
 F8-C42 \\sim F24A-C91A
 with sigma of 0.04
 F8-C44 \\sim F24A-C58
 with sigma of 0.04
 F13-F12 \\sim F31A-F20
 with sigma of 0.04
 O4-C43 \\sim O4-C61A
 with sigma of 0.04
 O4-C51 \\sim O4-C69A
 with sigma of 0.04
 F9-C42 \\sim F30-C91A
 with sigma of 0.04
 C47-C54 \\sim C114-C1B
 with sigma of 0.04
 F9-C44 \\sim F30-C58
 with sigma of 0.04
 F14-F13 \\sim F19-F31A
 with sigma of 0.04
 C50-C48 \\sim C62-C72
 with sigma of 0.04
 F14-F12 \\sim F19-F20
 with sigma of 0.04
 C52-C48 \\sim C60-C72
 with sigma of 0.04
 F14-C44 \\sim F19-C58
 with sigma of 0.04
 F17-C57 \\sim F28A-C57
 with sigma of 0.02
 C57-F16 \\sim C57-F33A
 with sigma of 0.02
 F10-F11 \\sim F27A-F18
 with sigma of 0.04
 F10-C43 \\sim F27A-C61A
 with sigma of 0.04
 F10A-C44A \\sim F26-C65
 with sigma of 0.02
 F11A-C43A \\sim F23A-C59
 with sigma of 0.04
 C42A-C44A \\sim C42A-C65
 with sigma of 0.04
 F9A-C43A \\sim F32A-C59
 with sigma of 0.02
 F13A-C44A \\sim F19A-C65
 with sigma of 0.04
 F12A-C44A \\sim F25A-C65
 with sigma of 0.04
 F13A-C45A \\sim F19A-C66
 with sigma of 0.02
 F8A-C43A \\sim F24-C59
 with sigma of 0.02
 F11A-C44A \\sim F23A-C65
 with sigma of 0.02
 F13A-F12A \\sim F19A-F25A
 with sigma of 0.04
 C42A-C43A \\sim C42A-C59
 with sigma of 0.02
 C43A-C44A \\sim C59-C65
 with sigma of 0.02
 F8A-C44A \\sim F24-C65
 with sigma of 0.04
 F14A-C45A \\sim F21-C66
 with sigma of 0.02
 F12A-C45A \\sim F25A-C66
 with sigma of 0.02
 F13A-F14A \\sim F19A-F21
 with sigma of 0.04
 C44A-C45A \\sim C65-C66
 with sigma of 0.02
 F11A-C45A \\sim F23A-C66
 with sigma of 0.04
 F12A-F14A \\sim F25A-F21
 with sigma of 0.04
 F10A-F11A \\sim F26-F23A
 with sigma of 0.04
 C43A-C45A \\sim C59-C66
 with sigma of 0.04
 F10A-C43A \\sim F26-C59
 with sigma of 0.04
 F14A-C44A \\sim F21-C65
 with sigma of 0.04
 F10A-C45A \\sim F26-C66
 with sigma of 0.04
 F9A-F8A \\sim F32A-F24
 with sigma of 0.04
 F9A-C42A \\sim F32A-C42A
 with sigma of 0.04
 F9A-C44A \\sim F32A-C65
 with sigma of 0.04
 F8A-C42A \\sim F24-C42A
 with sigma of 0.04
 F3A-C30A \\sim F30A-C30A
 with sigma of 0.02
 F4A-C30A \\sim F22-C30A
 with sigma of 0.02
3. Rigid bond restraints
 F10A, F9A, F8A, F13A, F11A, F12A, C43A, F14A, C44A, C45A, F32A, C59, F24, C65,
  F23A, F26, C66, F19A, F25A, F21, C42A, O4A
 with sigma for 1-2 distances of 0.005 and sigma for 1-3 distances of 0.005
4. Uiso/Uaniso restraints and constraints
F8 \\sim F9 \\sim F14 \\sim F10 \\sim C43 \\sim F13 \\sim C45 \\sim F12 \\sim
C44 \\sim C49 \\sim C62 \\sim C61 \\sim F30 \\sim F19 \\sim F27A \\sim C61A
\\sim F31A \\sim C64 \\sim C58 \\sim F18 \\sim F24A \\sim F20 \\sim F11 \\sim
C51 \\sim C42 \\sim C47 \\sim C50 \\sim C48 \\sim C72 \\sim C91A \\sim C69A
\\sim O4 \\sim C53 \\sim C46 \\sim C55 \\sim C52 \\sim C54 \\sim C65A \\sim C60
\\sim C114 \\sim C95 \\sim C1B \\sim O5: within 2A with sigma of 0.01 and sigma
for terminal atoms of 0.02 within 2A
O7 \\sim F17 \\sim O6 \\sim C56 \\sim C57 \\sim F15 \\sim F16 \\sim F28A \\sim
F29A \\sim F33A: within 2A with sigma of 0.01 and sigma for terminal atoms of
0.02 within 2A
F10A \\sim F9A \\sim F8A \\sim F13A \\sim F11A \\sim F12A \\sim C43A \\sim F14A
\\sim C44A \\sim C45A \\sim F32A \\sim C59 \\sim F24 \\sim C65 \\sim F23A \\sim
F26 \\sim C66 \\sim F19A \\sim F25A \\sim F21 \\sim O4A \\sim C42A \\sim C51A:
within 2A with sigma of 0.01 and sigma for terminal atoms of 0.02 within 2A
Uanis(F22) \\sim Ueq, Uanis(F4A) \\sim Ueq: with sigma of 0.005 and sigma for
terminal atoms of 0.01
5. Others
 Sof(C65A)=Sof(H65D)=Sof(H65E)=Sof(H65F)=Sof(C62)=Sof(H13A)=Sof(C60)=Sof(C72)=
 Sof(H7AA)=Sof(H7AB)=Sof(C61)=Sof(H57C)=Sof(H57D)=Sof(C114)=Sof(C95)=Sof(H1AA)=
 Sof(H1AB)=Sof(H1AC)=Sof(C1B)=Sof(H1BA)=Sof(H1BB)=Sof(H1BC)=Sof(F24A)=Sof(F30)=
 Sof(F19)=Sof(F27A)=Sof(C61A)=Sof(F31A)=Sof(C64)=Sof(F20)=Sof(C58)=Sof(F18)=
 Sof(C91A)=Sof(C69A)=1-FVAR(1)
 Sof(F8)=Sof(F9)=Sof(F14)=Sof(F10)=Sof(F11)=Sof(C43)=Sof(C53)=Sof(H53A)=
 Sof(H53B)=Sof(H53C)=Sof(C51)=Sof(C42)=Sof(F13)=Sof(C45)=Sof(F12)=Sof(C47)=
 Sof(C44)=Sof(C55)=Sof(H55A)=Sof(H55B)=Sof(H55C)=Sof(C50)=Sof(H50)=Sof(C52)=
 Sof(C48)=Sof(H48A)=Sof(H48B)=Sof(C54)=Sof(H54A)=Sof(H54B)=Sof(H54C)=Sof(C49)=
 Sof(H49A)=Sof(H49B)=FVAR(1)
 Sof(F28A)=Sof(F29A)=Sof(F33A)=1-FVAR(2)
 Sof(F17)=Sof(F15)=Sof(F16)=FVAR(2)
 Sof(F32A)=Sof(C59)=Sof(F24)=Sof(C65)=Sof(F23A)=Sof(F26)=Sof(C66)=Sof(F19A)=
 Sof(F25A)=Sof(F21)=1-FVAR(3)
 Sof(F10A)=Sof(F9A)=Sof(F8A)=Sof(F13A)=Sof(F11A)=Sof(F12A)=Sof(C43A)=Sof(F14A)=
 Sof(C44A)=Sof(C45A)=FVAR(3)
 Sof(F30A)=Sof(F22)=1-FVAR(4)
 Sof(F3A)=Sof(F4A)=FVAR(4)
6.a Free rotating group:
 OW(HWA,HWB), OWA(HWAA,HWAB)
6.b Ternary CH refined with riding coordinates:
 C36(H36), C36A(H36A), C50A(H50A), C50(H50), C62(H13A)
6.c Secondary CH2 refined with riding coordinates:
 C21A(H21A,H21B), C22A(H22C,H22D), C34A(H34C,H34D), C22(H22A,H22B), C34(H34A,
 H34B), C35(H35A,H35B), C48A(H48C,H48D), C16(H16A,H16B), C35A(H35C,H35D),
 C49A(H49C,H49D), C48(H48A,H48B), C49(H49A,H49B), C72(H7AA,H7AB), C61(H57C,H57D)
6.d Me refined with riding coordinates:
 C95(H1AA,H1AB,H1AC)
6.e Aromatic/amide H refined with riding coordinates:
 N4A(H4A), C1A(H1A), C17A(H17A), C24A(H24A), C13A(H13B), C11A(H11A),
 C19A(H19A), C16A(H16C), C10A(H10A), C3(H3), C27(H27), C18(H18), C14A(H14A),
 N4(H4), C2A(H2A), C20(H20), C7(H7), C2(H2), C8(H8), C25(H25), C26(H26),
 C7A(H7A), C3A(H3A), C5(H5), C8A(H8A), C6A(H6A), C14(H14), C10(H10), C26A(H26A),
  C18A(H18A), C13(H13), C21(H21), C27A(H27A), C24(H24), C5A(H5A), C11(H11),
 C25A(H25A), C19(H19), C6(H6), C1(H1)
6.f Idealised Me refined as rotating group:
 C54A(H54D,H54E,H54F), C41A(H41D,H41E,H41F), C40(H40A,H40B,H40C), C41(H41A,
 H41B,H41C), C53A(H53D,H53E,H53F), C53(H53A,H53B,H53C), C39(H39A,H39B,H39C),
 C55A(H55D,H55E,H55F), C39A(H39D,H39E,H39F), C55(H55A,H55B,H55C), C40A(H40D,
 H40E,H40F), C54(H54A,H54B,H54C), C65A(H65D,H65E,H65F), C1B(H1BA,H1BB,H1BC)
;
_olex2_submission_special_instructions 'No special instructions were received'
_oxdiff_exptl_absorpt_empirical_details
;
Empirical correction (ABSPACK) includes:
- Absorption correction using spherical harmonics
- Frame scaling
;
_oxdiff_exptl_absorpt_empirical_full_max 2.188
_oxdiff_exptl_absorpt_empirical_full_min 0.604

loop_
_space_group_symop_operation_xyz
'x, y, z'
'-x, y, -z'
'x+1/2, y+1/2, z'
'-x+1/2, y+1/2, -z'

loop_
_atom_site_label
_atom_site_type_symbol
_atom_site_fract_x
_atom_site_fract_y
_atom_site_fract_z
_atom_site_U_iso_or_equiv
_atom_site_adp_type
_atom_site_occupancy
_atom_site_site_symmetry_order
_atom_site_calc_flag
_atom_site_refinement_flags_posn
_atom_site_refinement_flags_adp
_atom_site_refinement_flags_occupancy
_atom_site_disorder_assembly
_atom_site_disorder_group
Eu Eu 0.75254(2) 0.37009(2) 0.55009(2) 0.03221(11) Uani 1 1 d . . . . .
Eu2 Eu 0.75160(2) 0.14330(2) 1.04086(2) 0.02595(9) Uani 1 1 d . . . . .
F1 F 0.76721(13) 0.5271(2) 0.37924(18) 0.0432(9) Uani 1 1 d . . . . .
F2 F 0.83446(14) 0.5774(2) 0.42822(19) 0.0411(8) Uani 1 1 d . . . . .
O1A O 0.82179(16) 0.1921(2) 1.0197(2) 0.0354(9) Uani 1 1 d . . . . .
F2A F 0.82302(15) -0.0651(2) 0.9078(2) 0.0446(9) Uani 1 1 d . . . . .
O6A O 0.73043(17) 0.0628(2) 1.1083(2) 0.0373(10) Uani 1 1 d . . . . .
F3 F 0.80956(19) 0.4197(2) 0.3550(3) 0.0600(13) Uani 1 1 d . . . . .
O3A O 0.82635(15) 0.0877(2) 1.1061(2) 0.0339(9) Uani 1 1 d . . . . .
N3 N 0.72472(19) 0.3076(3) 0.4328(3) 0.0386(13) Uani 1 1 d . . . . .
F10A F 0.5613(9) 0.1949(10) 1.0832(17) 0.070(5) Uani 0.374(10) 1 d D U P A 1
F1A F 0.75449(13) -0.0168(2) 0.86860(18) 0.0425(9) Uani 1 1 d . . . . .
N2A N 0.76147(19) 0.2808(3) 1.0453(3) 0.0338(11) Uani 1 1 d . . . . .
F16A F 0.63714(19) 0.0582(4) 1.1577(3) 0.0785(18) Uani 1 1 d . . . . .
O4A O 0.68377(15) 0.1972(3) 1.0570(2) 0.0391(10) Uani 1 1 d . U . . .
O5A O 0.67996(15) 0.0905(2) 0.9648(2) 0.0359(10) Uani 1 1 d . . . . .
F4 F 0.88018(16) 0.4546(3) 0.4173(2) 0.0605(12) Uani 1 1 d . . . . .
OW O 0.7117(2) 0.5733(3) 0.4871(3) 0.0526(13) Uani 1 1 d G . . . .
HWA H 0.7131 0.5675 0.5293 0.079 Uiso 1 1 d G U . . .
HWB H 0.7211 0.5355 0.4751 0.079 Uiso 1 1 d DG U . . .
O2A O 0.77142(14) 0.0651(2) 0.9690(2) 0.0305(9) Uani 1 1 d . . . . .
O2 O 0.77685(15) 0.4474(3) 0.4812(2) 0.0380(10) Uani 1 1 d D . . . .
C23A C 0.7210(2) 0.2744(4) 0.9211(3) 0.0390(15) Uani 1 1 d . . . . .
F7 F 0.8567(3) 0.4615(3) 0.2768(3) 0.085(2) Uani 1 1 d . . . . .
N4A N 0.80661(19) 0.2990(3) 1.0378(3) 0.0357(11) Uani 1 1 d . . . . .
H4A H 0.8175 0.3401 1.0456 0.043 Uiso 1 1 calc R U . . .
O5 O 0.68323(15) 0.4226(3) 0.4719(2) 0.0383(10) Uani 1 1 d . U . . .
F6 F 0.8804(2) 0.5493(3) 0.3328(3) 0.0836(18) Uani 1 1 d . . . . .
F17A F 0.7019(2) 0.1084(3) 1.2081(3) 0.0664(14) Uani 1 1 d . . . . .
F8 F 0.6396(2) 0.2829(4) 0.6481(3) 0.0363(15) Uani 0.558(6) 1 d D U P B 1
O3 O 0.82354(16) 0.4269(3) 0.6209(2) 0.0394(10) Uani 1 1 d . . . . .
O7 O 0.6888(3) 0.5470(4) 0.6025(3) 0.0743(19) Uani 1 1 d . U . . .
F7A F 0.8301(3) 0.0465(3) 0.7440(3) 0.0837(19) Uani 1 1 d . . . . .
F17 F 0.6943(8) 0.5103(10) 0.7371(9) 0.071(5) Uani 0.587(15) 1 d D U P C 1
F3A F 0.7854(2) 0.0877(3) 0.8265(3) 0.0490(19) Uani 0.769(14) 1 d D . P D 1
C1A C 1.0864(2) 0.3231(4) 0.7434(3) 0.0406(15) Uani 1 1 d . . . . .
H1A H 1.1050 0.3310 0.7141 0.049 Uiso 1 1 calc R U . . .
F9A F 0.6233(6) 0.3216(8) 1.0422(10) 0.062(3) Uani 0.374(10) 1 d D U P A 1
O6 O 0.72838(19) 0.4503(3) 0.6150(2) 0.0451(11) Uani 1 1 d . U . . .
C21A C 0.7577(2) 0.3079(3) 1.1092(3) 0.0368(13) Uani 1 1 d . . . . .
H21A H 0.7235 0.3133 1.1049 0.044 Uiso 1 1 calc R U . . .
H21B H 0.7726 0.3527 1.1166 0.044 Uiso 1 1 calc R U . . .
C17A C 0.8152(3) 0.1842(4) 1.2809(3) 0.0384(14) Uani 1 1 d . . . . .
H17A H 0.8265 0.1548 1.3185 0.046 Uiso 1 1 calc R U . . .
O1 O 0.82367(16) 0.3214(3) 0.5318(2) 0.0384(10) Uani 1 1 d . . . . .
F5 F 0.8080(2) 0.5412(4) 0.2784(3) 0.0798(18) Uani 1 1 d . . . . .
F4A F 0.8599(3) 0.0669(5) 0.8824(3) 0.062(2) Uani 0.769(14) 1 d D U P D 1
O4 O 0.68322(17) 0.3182(3) 0.5651(2) 0.0425(11) Uani 1 1 d D U . . .
N1 N 0.7821(2) 0.3138(3) 0.6685(3) 0.0411(13) Uani 1 1 d . . . . .
C12 C 0.8695(2) 0.2386(4) 0.4971(3) 0.0391(15) Uani 1 1 d . . . . .
N3A N 0.72238(19) 0.2068(3) 0.9242(3) 0.0375(12) Uani 1 1 d . . . . .
C24A C 0.7146(3) 0.3083(4) 0.8615(4) 0.0490(18) Uani 1 1 d . . . . .
H24A H 0.7157 0.3556 0.8615 0.059 Uiso 1 1 calc R U . . .
C20A C 0.7812(2) 0.2649(3) 1.1706(3) 0.0317(12) Uani 1 1 d . . . . .
C56 C 0.7015(3) 0.4925(5) 0.6279(4) 0.0503(17) Uani 1 1 d . U . . .
F8A F 0.5540(6) 0.2776(9) 0.9988(9) 0.066(4) Uani 0.374(10) 1 d D U P A 1
F13A F 0.6046(9) 0.3495(12) 1.1587(14) 0.099(6) Uani 0.374(10) 1 d D U P A 1
C4A C 1.0320(2) 0.2993(4) 0.8301(3) 0.0367(13) Uani 1 1 d . . . . .
N1A N 0.78428(19) 0.1994(3) 1.1603(3) 0.0326(11) Uani 1 1 d . . . . .
F5A F 0.7869(3) -0.0363(3) 0.7583(3) 0.0824(18) Uani 1 1 d . . . . .
C13A C 0.8805(3) 0.3393(4) 0.9800(3) 0.0415(15) Uani 1 1 d . . . . .
H13B H 0.8632 0.3742 0.9926 0.050 Uiso 1 1 calc R U . . .
F15A F 0.6923(3) 0.0084(3) 1.2341(3) 0.0820(19) Uani 1 1 d . . . . .
C28A C 0.8077(2) 0.0295(3) 0.9698(3) 0.0344(13) Uani 1 1 d . . . . .
C11A C 0.8996(2) 0.2233(4) 0.9768(3) 0.0384(14) Uani 1 1 d . . . . .
H11A H 0.8951 0.1780 0.9869 0.046 Uiso 1 1 calc R U . . .
N2 N 0.7608(2) 0.2335(3) 0.5526(3) 0.0400(13) Uani 1 1 d . . . . .
C37A C 0.8489(2) 0.0211(4) 1.0230(3) 0.0373(14) Uani 1 1 d . . . . .
C19A C 0.7954(2) 0.2927(4) 1.2346(3) 0.0369(14) Uani 1 1 d . . . . .
H19A H 0.7936 0.3395 1.2402 0.044 Uiso 1 1 calc R U . . .
C36 C 0.8961(2) 0.5394(3) 0.5606(3) 0.0368(13) Uani 1 1 d . . . . .
H36 H 0.9074 0.5504 0.5211 0.044 Uiso 1 1 calc R U . . .
C16A C 0.8015(2) 0.1600(3) 1.2152(3) 0.0324(13) Uani 1 1 d . . . . .
H16C H 0.8043 0.1135 1.2084 0.039 Uiso 1 1 calc R U . . .
C15A C 0.8318(2) 0.2516(3) 1.0185(3) 0.0317(12) Uani 1 1 d . . . . .
C9A C 0.9409(3) 0.3043(4) 0.9305(3) 0.0438(16) Uani 1 1 d . . . . .
F6A F 0.8602(3) -0.0371(4) 0.8042(3) 0.101(2) Uani 1 1 d . . . . .
C10A C 0.9329(3) 0.2385(4) 0.9466(4) 0.0430(15) Uani 1 1 d . . . . .
H10A H 0.9513 0.2036 0.9360 0.052 Uiso 1 1 calc R U . . .
C22A C 0.7233(2) 0.3095(4) 0.9863(3) 0.0412(15) Uani 1 1 d . . . . .
H22C H 0.7298 0.3574 0.9820 0.049 Uiso 1 1 calc R U . . .
H22D H 0.6921 0.3055 0.9945 0.049 Uiso 1 1 calc R U . . .
C3 C 1.0250(3) 0.1449(5) 0.2987(4) 0.0523(17) Uani 1 1 d . . . . .
H3 H 1.0028 0.1124 0.3035 0.063 Uiso 1 1 calc R U . . .
F11A F 0.6349(8) 0.2342(10) 1.1470(11) 0.070(5) Uani 0.374(10) 1 d D U P A 1
C27 C 0.7191(2) 0.3409(4) 0.3746(3) 0.0424(16) Uani 1 1 d . . . . .
H27 H 0.7236 0.3878 0.3765 0.051 Uiso 1 1 calc R U . . .
O7A O 0.6917(3) -0.0333(3) 1.1068(3) 0.0692(19) Uani 1 1 d . . . . .
C33 C 0.8969(2) 0.4931(4) 0.6612(3) 0.0384(14) Uani 1 1 d . . . . .
C54A C 0.5649(3) 0.0289(6) 0.9798(4) 0.060(2) Uani 1 1 d . . . . .
H54D H 0.5658 -0.0178 0.9663 0.090 Uiso 1 1 calc R U . . .
H54E H 0.5391 0.0349 0.9998 0.090 Uiso 1 1 calc R U . . .
H54F H 0.5956 0.0407 1.0134 0.090 Uiso 1 1 calc R U . . .
C18 C 0.7993(3) 0.3516(4) 0.7248(3) 0.0420(16) Uani 1 1 d . . . . .
H18 H 0.7993 0.3986 0.7191 0.050 Uiso 1 1 calc R U . . .
C30A C 0.8189(3) 0.0369(4) 0.8512(4) 0.0531(19) Uani 1 1 d D . . . .
F9 F 0.5756(3) 0.3390(5) 0.5976(5) 0.044(2) Uani 0.558(6) 1 d D U P B 1
C14A C 0.9142(3) 0.3540(4) 0.9483(4) 0.0452(16) Uani 1 1 d . . . . .
H14A H 0.9191 0.3991 0.9383 0.054 Uiso 1 1 calc R U . . .
C29A C 0.8014(2) -0.0048(3) 0.9011(3) 0.0360(13) Uani 1 1 d . . . . .
N4 N 0.8046(2) 0.2142(3) 0.5423(3) 0.0400(13) Uani 1 1 d . . . . .
H4 H 0.8140 0.1723 0.5467 0.048 Uiso 1 1 calc R U . . .
C47A C 0.5985(3) 0.0738(5) 0.8878(3) 0.054(2) Uani 1 1 d . . . . .
C46A C 0.6368(2) 0.1056(4) 0.9476(3) 0.0401(15) Uani 1 1 d . . . . .
F12A F 0.5509(6) 0.3811(8) 1.0720(10) 0.086(4) Uani 0.374(10) 1 d D U P A 1
C12A C 0.8718(2) 0.2728(4) 0.9937(3) 0.0357(13) Uani 1 1 d . . . . .
OWA O 0.7079(2) -0.0607(3) 0.9864(3) 0.0549(14) Uani 1 1 d G . . . .
HWAA H 0.6996 -0.0495 1.0218 0.082 Uiso 1 1 d G U . . .
HWAB H 0.7028 -0.0250 0.9613 0.082 Uiso 1 1 d G U . . .
C2A C 1.0903(3) 0.2639(4) 0.7778(5) 0.0522(19) Uani 1 1 d . . . . .
H2A H 1.1115 0.2304 0.7722 0.063 Uiso 1 1 calc R U . . .
C20 C 0.8178(3) 0.2588(5) 0.7987(4) 0.0503(19) Uani 1 1 d . . . . .
H20 H 0.8301 0.2399 0.8428 0.060 Uiso 1 1 calc R U . . .
C41A C 0.9127(3) 0.0432(4) 1.2090(4) 0.0463(16) Uani 1 1 d . . . . .
H41D H 0.8892 0.0177 1.2235 0.069 Uiso 1 1 calc R U . . .
H41E H 0.9093 0.0908 1.2171 0.069 Uiso 1 1 calc R U . . .
H41F H 0.9450 0.0285 1.2349 0.069 Uiso 1 1 calc R U . . .
C7 C 1.0004(2) 0.2225(4) 0.3776(3) 0.0407(14) Uani 1 1 d . . . . .
H7 H 1.0038 0.2665 0.3953 0.049 Uiso 1 1 calc R U . . .
C2 C 1.0521(3) 0.1327(5) 0.2556(4) 0.057(2) Uani 1 1 d . . . . .
H2 H 1.0483 0.0917 0.2314 0.068 Uiso 1 1 calc R U . . .
C8 C 0.9695(3) 0.1841(4) 0.3941(4) 0.0466(16) Uani 1 1 d . . . . .
H8 H 0.9684 0.1387 0.3806 0.056 Uiso 1 1 calc R U . . .
C25 C 0.7033(3) 0.2411(5) 0.3090(4) 0.0522(19) Uani 1 1 d . . . . .
H25 H 0.6965 0.2183 0.2668 0.063 Uiso 1 1 calc R U . . .
C26 C 0.7072(3) 0.3099(4) 0.3120(3) 0.0461(17) Uani 1 1 d . . . . .
H26 H 0.7017 0.3354 0.2715 0.055 Uiso 1 1 calc R U . . .
F14 F 0.5412(3) 0.1386(5) 0.5547(6) 0.076(3) Uani 0.558(6) 1 d D U P B 1
C29 C 0.8128(2) 0.5166(3) 0.4193(3) 0.0345(13) Uani 1 1 d . . . . .
C40 C 0.9442(3) 0.4302(4) 0.5945(4) 0.0458(16) Uani 1 1 d . . . . .
H40A H 0.9602 0.4370 0.5600 0.069 Uiso 1 1 calc R U . . .
H40B H 0.9149 0.4042 0.5748 0.069 Uiso 1 1 calc R U . . .
H40C H 0.9656 0.4061 0.6333 0.069 Uiso 1 1 calc R U . . .
C57 C 0.6800(3) 0.4724(5) 0.6845(4) 0.0580(19) Uani 1 1 d D U . . .
C41 C 0.9120(3) 0.4547(4) 0.7277(3) 0.0479(17) Uani 1 1 d . . . . .
H41A H 0.8858 0.4545 0.7474 0.072 Uiso 1 1 calc R U . . .
H41B H 0.9401 0.4759 0.7595 0.072 Uiso 1 1 calc R U . . .
H41C H 0.9198 0.4087 0.7191 0.072 Uiso 1 1 calc R U . . .
C32A C 0.8547(2) 0.0516(3) 1.0883(3) 0.0350(13) Uani 1 1 d . . . . .
C31A C 0.8225(3) 0.0042(5) 0.7876(4) 0.055(2) Uani 1 1 d . . . . .
C36A C 0.8951(2) -0.0173(4) 1.0320(4) 0.0472(17) Uani 1 1 d . . . . .
H36A H 0.8926 -0.0541 0.9985 0.057 Uiso 1 1 calc R U . . .
C7A C 1.0017(2) 0.2828(4) 0.8729(4) 0.0432(15) Uani 1 1 d . . . . .
H7A H 1.0026 0.2379 0.8878 0.052 Uiso 1 1 calc R U . . .
C3A C 1.0630(3) 0.2527(4) 0.8210(4) 0.0490(17) Uani 1 1 d . . . . .
H3A H 1.0662 0.2115 0.8447 0.059 Uiso 1 1 calc R U . . .
C51A C 0.6134(2) 0.1539(5) 0.9763(4) 0.0522(18) Uani 1 1 d . U . . .
C30 C 0.8369(2) 0.4743(3) 0.3774(3) 0.0382(14) Uani 1 1 d . . . . .
C5 C 1.0629(2) 0.2510(4) 0.3258(4) 0.0427(15) Uani 1 1 d . . . . .
H5 H 1.0673 0.2919 0.3501 0.051 Uiso 1 1 calc R U . . .
F10 F 0.6200(3) 0.1961(4) 0.5413(5) 0.051(2) Uani 0.558(6) 1 d D U P B 1
C50A C 0.5604(3) 0.1482(6) 0.9350(5) 0.069(3) Uani 1 1 d . . . . .
H50A H 0.5377 0.1652 0.9582 0.082 Uiso 1 1 calc R U . . .
F11 F 0.5531(3) 0.2517(5) 0.4897(5) 0.060(2) Uani 0.558(6) 1 d D U P B 1
C32 C 0.8524(2) 0.4660(4) 0.6082(3) 0.0368(13) Uani 1 1 d . . . . .
C31 C 0.8444(3) 0.5057(4) 0.3136(4) 0.0487(17) Uani 1 1 d . . . . .
C53A C 0.5078(3) 0.0536(6) 0.8655(4) 0.068(3) Uani 1 1 d . . . . .
H53D H 0.5086 0.0063 0.8538 0.102 Uiso 1 1 calc R U . . .
H53E H 0.5021 0.0807 0.8243 0.102 Uiso 1 1 calc R U . . .
H53F H 0.4820 0.0611 0.8852 0.102 Uiso 1 1 calc R U . . .
C52A C 0.5561(2) 0.0735(5) 0.9177(4) 0.053(2) Uani 1 1 d . . . . .
F15 F 0.6972(5) 0.4093(5) 0.7125(6) 0.065(3) Uani 0.587(15) 1 d D U P C 1
C34A C 0.9384(2) 0.0715(5) 1.1023(4) 0.0504(18) Uani 1 1 d . . . . .
H34C H 0.9280 0.1184 1.0936 0.060 Uiso 1 1 calc R U . . .
H34D H 0.9718 0.0705 1.1329 0.060 Uiso 1 1 calc R U . . .
C22 C 0.7215(2) 0.2063(4) 0.4940(3) 0.0426(16) Uani 1 1 d . . . . .
H22A H 0.7268 0.1580 0.4892 0.051 Uiso 1 1 calc R U . . .
H22B H 0.6906 0.2116 0.5030 0.051 Uiso 1 1 calc R U . . .
C34 C 0.8847(2) 0.5677(3) 0.6676(3) 0.0410(14) Uani 1 1 d . . . . .
H34A H 0.8527 0.5723 0.6733 0.049 Uiso 1 1 calc R U . . .
H34B H 0.9087 0.5887 0.7069 0.049 Uiso 1 1 calc R U . . .
C35 C 0.8856(3) 0.6000(4) 0.5998(3) 0.0430(15) Uani 1 1 d . . . . .
H35A H 0.8545 0.6207 0.5752 0.052 Uiso 1 1 calc R U . . .
H35B H 0.9111 0.6340 0.6078 0.052 Uiso 1 1 calc R U . . .
C43 C 0.6104(5) 0.2891(8) 0.5779(8) 0.056(3) Uani 0.558(6) 1 d D U P B 1
C8A C 0.9737(3) 0.3235(4) 0.8925(4) 0.0464(16) Uani 1 1 d . . . . .
H8A H 0.9746 0.3693 0.8812 0.056 Uiso 1 1 calc R U . . .
C33A C 0.9045(2) 0.0317(4) 1.1341(4) 0.0413(15) Uani 1 1 d . . . . .
C6A C 1.0555(3) 0.3704(4) 0.7518(4) 0.0527(18) Uani 1 1 d . . . . .
H6A H 1.0526 0.4115 0.7281 0.063 Uiso 1 1 calc R U . . .
C53 C 0.5797(8) 0.3271(12) 0.3512(9) 0.080(6) Uani 0.558(6) 1 d D U P B 1
H53A H 0.5814 0.3397 0.3063 0.120 Uiso 0.558(6) 1 calc R U P B 1
H53B H 0.5571 0.2902 0.3463 0.120 Uiso 0.558(6) 1 calc R U P B 1
H53C H 0.6114 0.3130 0.3802 0.120 Uiso 0.558(6) 1 calc R U P B 1
C57A C 0.6840(3) 0.0496(4) 1.1823(4) 0.0437(15) Uani 1 1 d . . . . .
C23 C 0.7193(2) 0.2410(4) 0.4296(3) 0.0401(15) Uani 1 1 d . . . . .
C9 C 0.9367(2) 0.2042(4) 0.4312(4) 0.0422(15) Uani 1 1 d . . . . .
C51 C 0.6165(4) 0.3634(9) 0.4905(6) 0.045(3) Uani 0.558(6) 1 d D U P B 1
C38 C 0.9315(2) 0.4979(3) 0.6183(3) 0.0388(14) Uani 1 1 d . . . . .
C15 C 0.8311(2) 0.2619(4) 0.5257(3) 0.0367(14) Uani 1 1 d . . . . .
C38A C 0.9079(2) -0.0400(4) 1.1073(4) 0.0475(17) Uani 1 1 d . . . . .
C14 C 0.9288(2) 0.2713(4) 0.4441(3) 0.0433(16) Uani 1 1 d . . . . .
H14 H 0.9466 0.3053 0.4310 0.052 Uiso 1 1 calc R U . . .
C42A C 0.6382(3) 0.1950(5) 1.0282(5) 0.0582(18) Uani 1 1 d D U . . .
C10 C 0.9112(3) 0.1567(4) 0.4535(4) 0.0523(19) Uani 1 1 d . . . . .
H10 H 0.9167 0.1110 0.4464 0.063 Uiso 1 1 calc R U . . .
C56A C 0.7038(3) 0.0238(4) 1.1263(3) 0.0427(15) Uani 1 1 d . . . . .
C46 C 0.6393(2) 0.4143(5) 0.4602(3) 0.0467(16) Uani 1 1 d D U . . .
C37 C 0.8513(2) 0.4951(3) 0.5442(3) 0.0346(13) Uani 1 1 d . . . . .
C26A C 0.7060(3) 0.2049(5) 0.8034(4) 0.051(2) Uani 1 1 d . . . . .
H26A H 0.6995 0.1795 0.7627 0.062 Uiso 1 1 calc R U . . .
C18A C 0.8123(2) 0.2514(4) 1.2911(3) 0.0417(16) Uani 1 1 d . . . . .
H18A H 0.8216 0.2694 1.3358 0.050 Uiso 1 1 calc R U . . .
C39 C 0.9784(2) 0.5351(4) 0.6530(4) 0.0472(16) Uani 1 1 d . . . . .
H39A H 0.9712 0.5781 0.6702 0.071 Uiso 1 1 calc R U . . .
H39B H 0.9955 0.5426 0.6201 0.071 Uiso 1 1 calc R U . . .
H39C H 0.9983 0.5084 0.6910 0.071 Uiso 1 1 calc R U . . .
C13 C 0.8945(2) 0.2886(4) 0.4765(3) 0.0418(15) Uani 1 1 d . . . . .
H13 H 0.8887 0.3341 0.4839 0.050 Uiso 1 1 calc R U . . .
C17 C 0.7825(3) 0.2477(4) 0.6777(3) 0.0412(15) Uani 1 1 d . . . . .
C43A C 0.6070(7) 0.2577(9) 1.0389(11) 0.054(3) Uani 0.374(10) 1 d D U P A 1
C21 C 0.8005(3) 0.2184(4) 0.7419(4) 0.0462(17) Uani 1 1 d . . . . .
H21 H 0.8010 0.1713 0.7466 0.055 Uiso 1 1 calc R U . . .
C55A C 0.6126(3) 0.0107(7) 0.8607(5) 0.081(4) Uani 1 1 d . . . . .
H55D H 0.6414 0.0184 0.8478 0.121 Uiso 1 1 calc R U . . .
H55E H 0.5865 -0.0039 0.8207 0.121 Uiso 1 1 calc R U . . .
H55F H 0.6189 -0.0239 0.8958 0.121 Uiso 1 1 calc R U . . .
C27A C 0.7149(2) 0.1730(4) 0.8654(3) 0.0403(15) Uani 1 1 d . . . . .
H27A H 0.7159 0.1257 0.8667 0.048 Uiso 1 1 calc R U . . .
C4 C 1.0302(2) 0.2052(4) 0.3350(3) 0.0384(14) Uani 1 1 d . . . . .
C39A C 0.8724(3) -0.0874(4) 1.1205(4) 0.056(2) Uani 1 1 d . . . . .
H39D H 0.8807 -0.0958 1.1695 0.083 Uiso 1 1 calc R U . . .
H39E H 0.8729 -0.1295 1.0967 0.083 Uiso 1 1 calc R U . . .
H39F H 0.8403 -0.0678 1.1039 0.083 Uiso 1 1 calc R U . . .
C48A C 0.5842(3) 0.1310(7) 0.8354(4) 0.086(4) Uani 1 1 d . . . . .
H48C H 0.5637 0.1143 0.7908 0.103 Uiso 1 1 calc R U . . .
H48D H 0.6128 0.1524 0.8293 0.103 Uiso 1 1 calc R U . . .
F14A F 0.5369(7) 0.2978(11) 1.1261(12) 0.087(4) Uani 0.374(10) 1 d D U P A 1
C42 C 0.6408(5) 0.3221(8) 0.5408(7) 0.044(3) Uani 0.558(6) 1 d D U P B 1
F13 F 0.5218(4) 0.2287(6) 0.5996(7) 0.083(3) Uani 0.558(6) 1 d D U P B 1
C24 C 0.7096(3) 0.2066(5) 0.3687(4) 0.0488(18) Uani 1 1 d . . . . .
H24 H 0.7073 0.1594 0.3681 0.059 Uiso 1 1 calc R U . . .
C5A C 1.0283(3) 0.3592(4) 0.7949(5) 0.055(2) Uani 1 1 d . . . . .
H5A H 1.0070 0.3927 0.8003 0.066 Uiso 1 1 calc R U . . .
C28 C 0.8136(2) 0.4843(3) 0.4865(3) 0.0339(13) Uani 1 1 d . . . . .
C11 C 0.8781(3) 0.1726(5) 0.4857(4) 0.0542(19) Uani 1 1 d . . . . .
H11 H 0.8612 0.1382 0.4999 0.065 Uiso 1 1 calc R U . . .
C45 C 0.5579(5) 0.1899(8) 0.5912(9) 0.057(3) Uani 0.558(6) 1 d D U P B 1
C25A C 0.7064(3) 0.2733(5) 0.8008(4) 0.060(2) Uani 1 1 d . . . . .
H25A H 0.7014 0.2960 0.7588 0.072 Uiso 1 1 calc R U . . .
C16 C 0.7578(3) 0.2049(4) 0.6171(3) 0.0454(17) Uani 1 1 d . . . . .
H16A H 0.7726 0.1601 0.6237 0.054 Uiso 1 1 calc R U . . .
H16B H 0.7238 0.1998 0.6141 0.054 Uiso 1 1 calc R U . . .
C35A C 0.9341(2) 0.0351(5) 1.0350(4) 0.0539(19) Uani 1 1 d . . . . .
H35C H 0.9646 0.0137 1.0362 0.065 Uiso 1 1 calc R U . . .
H35D H 0.9240 0.0659 0.9957 0.065 Uiso 1 1 calc R U . . .
F12 F 0.5847(5) 0.1743(6) 0.6478(8) 0.082(3) Uani 0.558(6) 1 d D U P B 1
C44A C 0.5893(7) 0.2512(9) 1.1010(11) 0.060(3) Uani 0.374(10) 1 d D U P A 1
C47 C 0.5999(5) 0.4448(9) 0.4031(7) 0.049(3) Uani 0.558(6) 1 d D U P B 1
C44 C 0.5847(5) 0.2349(7) 0.5479(9) 0.042(3) Uani 0.558(6) 1 d D U P B 1
C55 C 0.6152(12) 0.4755(17) 0.3466(13) 0.057(6) Uani 0.558(6) 1 d D U P B 1
H55A H 0.6391 0.5103 0.3655 0.085 Uiso 0.558(6) 1 calc R U P B 1
H55B H 0.5874 0.4952 0.3127 0.085 Uiso 0.558(6) 1 calc R U P B 1
H55C H 0.6292 0.4411 0.3251 0.085 Uiso 0.558(6) 1 calc R U P B 1
C50 C 0.5638(5) 0.3670(11) 0.4543(7) 0.057(3) Uani 0.558(6) 1 d D U P B 1
H50 H 0.5440 0.3277 0.4588 0.068 Uiso 0.558(6) 1 calc R U P B 1
C19 C 0.8168(3) 0.3270(4) 0.7898(3) 0.0453(17) Uani 1 1 d . . . . .
H19 H 0.8279 0.3562 0.8276 0.054 Uiso 1 1 calc R U . . .
C6 C 1.0890(3) 0.2388(4) 0.2827(4) 0.0495(17) Uani 1 1 d . . . . .
H6 H 1.1107 0.2716 0.2768 0.059 Uiso 1 1 calc R U . . .
C40A C 0.9576(3) -0.0716(5) 1.1351(5) 0.065(2) Uani 1 1 d . . . . .
H40D H 0.9820 -0.0383 1.1353 0.098 Uiso 1 1 calc R U . . .
H40E H 0.9601 -0.1092 1.1061 0.098 Uiso 1 1 calc R U . . .
H40F H 0.9626 -0.0875 1.1816 0.098 Uiso 1 1 calc R U . . .
F16 F 0.6345(4) 0.4596(8) 0.6627(6) 0.076(3) Uani 0.587(15) 1 d D U P C 1
C45A C 0.5705(6) 0.3254(8) 1.1051(11) 0.071(3) Uani 0.374(10) 1 d D U P A 1
C1 C 1.0841(3) 0.1788(5) 0.2477(4) 0.0502(18) Uani 1 1 d . . . . .
H1 H 1.1028 0.1700 0.2186 0.060 Uiso 1 1 calc R U . . .
C52 C 0.5631(5) 0.3861(12) 0.3832(7) 0.056(3) Uani 0.558(6) 1 d D U P B 1
C49A C 0.5562(4) 0.1810(7) 0.8664(7) 0.100(4) Uani 1 1 d . . . . .
H49C H 0.5712 0.2257 0.8726 0.120 Uiso 1 1 calc R U . . .
H49D H 0.5224 0.1850 0.8376 0.120 Uiso 1 1 calc R U . . .
C48 C 0.5778(5) 0.4884(9) 0.4447(8) 0.054(3) Uani 0.558(6) 1 d D U P B 1
H48A H 0.5546 0.5203 0.4157 0.065 Uiso 0.558(6) 1 calc R U P B 1
H48B H 0.6025 0.5132 0.4802 0.065 Uiso 0.558(6) 1 calc R U P B 1
C54 C 0.5152(6) 0.4064(14) 0.3335(10) 0.085(5) Uani 0.558(6) 1 d D U P B 1
H54A H 0.5198 0.4229 0.2915 0.127 Uiso 0.558(6) 1 calc R U P B 1
H54B H 0.5010 0.4416 0.3538 0.127 Uiso 0.558(6) 1 calc R U P B 1
H54C H 0.4938 0.3677 0.3232 0.127 Uiso 0.558(6) 1 calc R U P B 1
C49 C 0.5514(5) 0.4327(10) 0.4779(8) 0.053(3) Uani 0.558(6) 1 d D U P B 1
H49A H 0.5630 0.4353 0.5282 0.064 Uiso 0.558(6) 1 calc R U P B 1
H49B H 0.5163 0.4395 0.4621 0.064 Uiso 0.558(6) 1 calc R U P B 1
C65A C 0.5636(6) 0.3518(11) 0.3609(11) 0.046(4) Uani 0.442(6) 1 d D U P B 2
H65D H 0.5945 0.3319 0.3858 0.068 Uiso 0.442(6) 1 calc R U P B 2
H65E H 0.5621 0.3596 0.3136 0.068 Uiso 0.442(6) 1 calc R U P B 2
H65F H 0.5378 0.3215 0.3622 0.068 Uiso 0.442(6) 1 calc R U P B 2
C62 C 0.5620(5) 0.4059(10) 0.4679(7) 0.033(2) Uani 0.442(6) 1 d D U P B 2
H13A H 0.5377 0.3748 0.4756 0.040 Uiso 0.442(6) 1 calc R U P B 2
C60 C 0.5579(5) 0.4175(12) 0.3939(8) 0.045(3) Uani 0.442(6) 1 d D U P B 2
C72 C 0.5891(5) 0.5190(8) 0.4507(7) 0.035(3) Uani 0.442(6) 1 d D U P B 2
H7AA H 0.5694 0.5534 0.4202 0.042 Uiso 0.442(6) 1 calc R U P B 2
H7AB H 0.6175 0.5404 0.4830 0.042 Uiso 0.442(6) 1 calc R U P B 2
C61 C 0.5585(5) 0.4784(8) 0.4900(7) 0.033(3) Uani 0.442(6) 1 d D U P B 2
H57C H 0.5725 0.4834 0.5399 0.039 Uiso 0.442(6) 1 calc R U P B 2
H57D H 0.5249 0.4938 0.4759 0.039 Uiso 0.442(6) 1 calc R U P B 2
C114 C 0.6034(6) 0.4634(9) 0.4104(9) 0.045(3) Uani 0.442(6) 1 d D U P B 2
C95 C 0.6209(14) 0.486(2) 0.3528(15) 0.051(7) Uani 0.442(6) 1 d D U P B 2
H1AA H 0.6291 0.4467 0.3303 0.076 Uiso 0.442(6) 1 calc R U P B 2
H1AB H 0.5958 0.5113 0.3198 0.076 Uiso 0.442(6) 1 calc R U P B 2
H1AC H 0.6493 0.5139 0.3708 0.076 Uiso 0.442(6) 1 calc R U P B 2
C1B C 0.5107(5) 0.4473(11) 0.3502(9) 0.045(4) Uani 0.442(6) 1 d D U P B 2
H1BA H 0.5131 0.4594 0.3056 0.068 Uiso 0.442(6) 1 calc R U P B 2
H1BB H 0.5035 0.4872 0.3726 0.068 Uiso 0.442(6) 1 calc R U P B 2
H1BC H 0.4851 0.4145 0.3445 0.068 Uiso 0.442(6) 1 calc R U P B 2
F24A F 0.6203(5) 0.3136(7) 0.6665(6) 0.067(3) Uani 0.442(6) 1 d D U P B 2
F30 F 0.5548(5) 0.3226(8) 0.5867(7) 0.059(3) Uani 0.442(6) 1 d D U P B 2
F19 F 0.5379(5) 0.1858(9) 0.6081(8) 0.085(4) Uani 0.442(6) 1 d D U P B 2
F27A F 0.6455(4) 0.2094(6) 0.6033(7) 0.062(3) Uani 0.442(6) 1 d D U P B 2
C61A C 0.6091(6) 0.3041(8) 0.5904(8) 0.039(3) Uani 0.442(6) 1 d D U P B 2
F31A F 0.5435(5) 0.2532(7) 0.6889(9) 0.092(4) Uani 0.442(6) 1 d D U P B 2
C64 C 0.5693(7) 0.2243(11) 0.6478(10) 0.071(4) Uani 0.442(6) 1 d D U P B 2
F20 F 0.6004(4) 0.1879(7) 0.6910(9) 0.072(4) Uani 0.442(6) 1 d D U P B 2
C58 C 0.5965(7) 0.2358(10) 0.5826(13) 0.076(4) Uani 0.442(6) 1 d D U P B 2
F18 F 0.5819(6) 0.2241(7) 0.5160(8) 0.063(3) Uani 0.442(6) 1 d D U P B 2
C91A C 0.6370(5) 0.3399(9) 0.5510(8) 0.036(3) Uani 0.442(6) 1 d D U P B 2
C69A C 0.6134(5) 0.3857(9) 0.5018(7) 0.037(3) Uani 0.442(6) 1 d D U P B 2
F28A F 0.7047(12) 0.4957(17) 0.7434(12) 0.076(7) Uani 0.413(15) 1 d D U P C 2
F29A F 0.6663(7) 0.4152(7) 0.6838(7) 0.065(4) Uani 0.413(15) 1 d D U P C 2
F33A F 0.6387(5) 0.5122(9) 0.6744(8) 0.077(4) Uani 0.413(15) 1 d D U P C 2
F32A F 0.6414(3) 0.3085(4) 1.0736(6) 0.060(2) Uani 0.626(10) 1 d D U P A 2
C59 C 0.6148(4) 0.2541(6) 1.0573(7) 0.056(2) Uani 0.626(10) 1 d D U P A 2
F24 F 0.5750(3) 0.2787(5) 0.9969(6) 0.067(2) Uani 0.626(10) 1 d D U P A 2
C65 C 0.5924(4) 0.2294(6) 1.1094(7) 0.056(2) Uani 0.626(10) 1 d D U P A 2
F23A F 0.6315(5) 0.2088(7) 1.1567(7) 0.077(4) Uani 0.626(10) 1 d D U P A 2
F26 F 0.5681(5) 0.1758(5) 1.0880(9) 0.055(2) Uani 0.626(10) 1 d D U P A 2
C66 C 0.5657(5) 0.2858(7) 1.1351(8) 0.071(3) Uani 0.626(10) 1 d D U P A 2
F19A F 0.5951(6) 0.3319(8) 1.1646(9) 0.100(4) Uani 0.626(10) 1 d D U P A 2
F25A F 0.5275(4) 0.3047(9) 1.0867(8) 0.113(4) Uani 0.626(10) 1 d D U P A 2
F21 F 0.5516(4) 0.2604(6) 1.1831(6) 0.100(3) Uani 0.626(10) 1 d D U P A 2
F30A F 0.8307(9) 0.1008(8) 0.8738(11) 0.054(7) Uani 0.231(14) 1 d D . P D 2
F22 F 0.8713(8) 0.0253(18) 0.8870(15) 0.090(9) Uani 0.231(14) 1 d D U P D 2

loop_
_atom_site_aniso_label
_atom_site_aniso_U_11
_atom_site_aniso_U_22
_atom_site_aniso_U_33
_atom_site_aniso_U_23
_atom_site_aniso_U_13
_atom_site_aniso_U_12
Eu 0.03123(19) 0.0464(2) 0.02225(15) -0.00589(15) 0.01306(13) -0.01224(16)
Eu2 0.02567(17) 0.03419(19) 0.02039(14) -0.00085(13) 0.01066(11) 0.00147(14)
F1 0.0310(17) 0.070(3) 0.0274(17) 0.0027(17) 0.0077(14) -0.0003(17)
F2 0.048(2) 0.038(2) 0.0366(19) 0.0026(15) 0.0124(16) -0.0065(16)
O1A 0.034(2) 0.040(3) 0.035(2) -0.0024(18) 0.0137(17) -0.0002(18)
F2A 0.050(2) 0.043(2) 0.041(2) -0.0112(16) 0.0135(17) 0.0047(17)
O6A 0.045(2) 0.044(3) 0.028(2) 0.0046(18) 0.0185(18) -0.002(2)
F3 0.083(3) 0.051(3) 0.062(3) -0.011(2) 0.047(3) -0.017(2)
O3A 0.038(2) 0.041(2) 0.026(2) -0.0058(17) 0.0143(17) 0.0044(18)
N3 0.030(3) 0.059(4) 0.030(3) -0.008(2) 0.015(2) -0.007(2)
F10A 0.097(10) 0.049(8) 0.087(10) -0.028(10) 0.065(8) -0.029(8)
F1A 0.0403(19) 0.057(2) 0.0288(18) -0.0098(16) 0.0096(15) -0.0023(17)
N2A 0.035(3) 0.037(3) 0.033(3) 0.005(2) 0.015(2) 0.004(2)
F16A 0.049(3) 0.118(5) 0.070(4) -0.026(3) 0.020(2) 0.000(3)
O4A 0.0275(19) 0.051(3) 0.040(2) -0.006(2) 0.0124(18) -0.0013(18)
O5A 0.033(2) 0.050(3) 0.027(2) -0.0027(19) 0.0139(17) -0.0028(19)
F4 0.051(2) 0.086(3) 0.052(3) 0.015(2) 0.026(2) 0.022(2)
OW 0.060(3) 0.053(3) 0.051(3) 0.006(2) 0.028(3) 0.010(3)
O2A 0.0279(19) 0.042(2) 0.0247(19) -0.0034(16) 0.0123(15) 0.0036(17)
O2 0.030(2) 0.061(3) 0.025(2) -0.0039(19) 0.0107(16) -0.013(2)
C23A 0.030(3) 0.054(4) 0.035(3) 0.008(3) 0.013(2) 0.003(3)
F7 0.151(6) 0.064(3) 0.078(4) 0.008(3) 0.089(4) 0.015(3)
N4A 0.036(3) 0.039(3) 0.037(3) 0.003(2) 0.018(2) -0.002(2)
O5 0.028(2) 0.057(3) 0.035(2) -0.009(2) 0.0176(17) -0.0058(19)
F6 0.095(4) 0.098(4) 0.076(4) 0.001(3) 0.053(3) -0.035(3)
F17A 0.084(4) 0.066(3) 0.065(3) -0.020(2) 0.046(3) -0.012(3)
F8 0.037(3) 0.045(4) 0.030(3) 0.012(3) 0.016(3) 0.002(3)
O3 0.041(2) 0.052(3) 0.026(2) -0.0045(19) 0.0116(18) -0.019(2)
O7 0.105(5) 0.072(4) 0.060(4) 0.016(3) 0.046(4) 0.021(4)
F7A 0.138(5) 0.079(4) 0.065(3) 0.003(3) 0.075(4) 0.010(4)
F17 0.115(11) 0.066(8) 0.053(8) -0.026(7) 0.055(7) -0.016(7)
F3A 0.072(4) 0.044(3) 0.046(3) 0.011(2) 0.040(3) 0.017(3)
C1A 0.033(3) 0.053(4) 0.039(3) 0.004(3) 0.016(3) 0.002(3)
F9A 0.055(7) 0.050(5) 0.092(10) 0.004(7) 0.039(7) -0.004(6)
O6 0.053(3) 0.053(3) 0.032(2) -0.009(2) 0.018(2) -0.005(2)
C21A 0.044(3) 0.036(3) 0.036(3) -0.001(3) 0.019(3) 0.009(3)
C17A 0.045(4) 0.048(4) 0.025(3) 0.001(3) 0.015(3) -0.002(3)
O1 0.035(2) 0.050(3) 0.033(2) -0.0047(19) 0.0140(18) -0.012(2)
F5 0.092(4) 0.107(5) 0.051(3) 0.032(3) 0.038(3) 0.029(4)
F4A 0.069(4) 0.082(6) 0.043(3) -0.013(3) 0.030(3) -0.032(5)
O4 0.039(2) 0.058(3) 0.037(2) -0.010(2) 0.0215(19) -0.016(2)
N1 0.043(3) 0.053(4) 0.030(3) -0.003(2) 0.015(2) -0.014(3)
C12 0.034(3) 0.061(4) 0.024(3) -0.002(3) 0.011(2) -0.008(3)
N3A 0.031(3) 0.052(3) 0.032(3) 0.006(2) 0.013(2) 0.000(2)
C24A 0.048(4) 0.059(5) 0.043(4) 0.020(3) 0.017(3) 0.003(3)
C20A 0.029(3) 0.040(3) 0.032(3) -0.001(2) 0.017(2) 0.000(2)
C56 0.062(4) 0.062(5) 0.032(3) -0.006(3) 0.022(3) -0.006(4)
F8A 0.043(6) 0.069(8) 0.084(7) 0.008(7) 0.014(7) 0.011(6)
F13A 0.100(10) 0.068(10) 0.128(11) -0.035(8) 0.034(9) 0.008(7)
C4A 0.033(3) 0.043(4) 0.034(3) -0.004(3) 0.010(2) -0.008(3)
N1A 0.035(3) 0.037(3) 0.031(3) -0.001(2) 0.017(2) 0.001(2)
F5A 0.134(5) 0.075(4) 0.045(3) -0.019(3) 0.039(3) -0.009(4)
C13A 0.046(4) 0.045(4) 0.039(3) -0.004(3) 0.020(3) -0.002(3)
F15A 0.135(5) 0.076(4) 0.061(3) 0.028(3) 0.068(4) 0.032(4)
C28A 0.032(3) 0.047(4) 0.028(3) -0.004(3) 0.014(2) -0.003(3)
C11A 0.040(3) 0.045(4) 0.032(3) -0.005(3) 0.013(3) 0.000(3)
N2 0.033(3) 0.062(4) 0.030(3) -0.008(2) 0.018(2) -0.016(3)
C37A 0.033(3) 0.051(4) 0.030(3) -0.007(3) 0.012(2) 0.009(3)
C19A 0.038(3) 0.039(4) 0.041(3) -0.011(3) 0.023(3) -0.003(3)
C36 0.031(3) 0.044(4) 0.033(3) 0.003(3) 0.007(2) -0.010(3)
C16A 0.035(3) 0.038(3) 0.026(3) -0.001(2) 0.013(2) 0.000(2)
C15A 0.036(3) 0.036(3) 0.024(3) 0.003(2) 0.011(2) 0.003(2)
C9A 0.042(4) 0.056(4) 0.036(3) -0.010(3) 0.017(3) -0.015(3)
F6A 0.126(5) 0.135(6) 0.058(3) 0.016(4) 0.053(4) 0.071(5)
C10A 0.043(4) 0.046(4) 0.041(4) -0.012(3) 0.016(3) -0.004(3)
C22A 0.041(3) 0.047(4) 0.037(3) 0.012(3) 0.014(3) 0.011(3)
C3 0.037(3) 0.049(4) 0.072(5) -0.012(4) 0.019(3) -0.003(3)
F11A 0.085(7) 0.055(10) 0.057(7) -0.010(7) 0.007(6) 0.024(7)
C27 0.032(3) 0.064(5) 0.036(3) -0.010(3) 0.017(3) -0.005(3)
O7A 0.109(5) 0.053(4) 0.067(4) -0.018(3) 0.058(4) -0.031(3)
C33 0.035(3) 0.046(4) 0.030(3) -0.002(3) 0.003(2) -0.013(3)
C54A 0.033(3) 0.102(7) 0.048(4) 0.001(4) 0.018(3) -0.010(4)
C18 0.049(4) 0.053(4) 0.030(3) -0.005(3) 0.020(3) -0.011(3)
C30A 0.069(5) 0.057(5) 0.046(4) -0.014(3) 0.037(4) -0.010(4)
F9 0.035(4) 0.058(5) 0.050(5) 0.007(4) 0.029(4) -0.001(4)
C14A 0.053(4) 0.050(4) 0.040(3) 0.000(3) 0.024(3) -0.010(3)
C29A 0.039(3) 0.041(3) 0.030(3) -0.007(2) 0.015(2) 0.003(3)
N4 0.037(3) 0.052(3) 0.038(3) -0.004(2) 0.021(2) -0.010(2)
C47A 0.038(3) 0.100(7) 0.026(3) -0.013(4) 0.012(3) -0.013(4)
C46A 0.035(3) 0.061(4) 0.027(3) 0.002(3) 0.014(2) -0.004(3)
F12A 0.070(8) 0.069(8) 0.138(11) 0.009(7) 0.060(7) 0.017(6)
C12A 0.035(3) 0.047(4) 0.029(3) -0.001(2) 0.014(2) -0.003(3)
OWA 0.082(4) 0.040(3) 0.055(3) -0.006(2) 0.040(3) -0.003(3)
C2A 0.050(4) 0.049(4) 0.067(5) 0.010(4) 0.031(4) 0.007(3)
C20 0.053(4) 0.072(5) 0.032(3) 0.011(3) 0.020(3) -0.003(4)
C41A 0.045(4) 0.051(4) 0.036(3) -0.002(3) 0.003(3) 0.009(3)
C7 0.037(3) 0.051(4) 0.035(3) 0.005(3) 0.012(3) 0.001(3)
C2 0.042(4) 0.063(5) 0.059(4) -0.022(4) 0.008(3) 0.002(3)
C8 0.048(4) 0.046(4) 0.049(4) 0.006(3) 0.021(3) 0.004(3)
C25 0.054(4) 0.074(6) 0.033(3) -0.020(3) 0.020(3) -0.009(4)
C26 0.043(4) 0.072(5) 0.028(3) -0.011(3) 0.017(3) -0.005(3)
F14 0.061(5) 0.058(5) 0.121(8) -0.002(5) 0.048(5) -0.027(4)
C29 0.030(3) 0.045(4) 0.030(3) 0.000(3) 0.012(2) -0.004(2)
C40 0.044(4) 0.044(4) 0.046(4) 0.001(3) 0.010(3) -0.007(3)
C57 0.071(5) 0.072(5) 0.039(4) -0.006(3) 0.029(3) -0.012(4)
C41 0.057(4) 0.049(4) 0.030(3) 0.001(3) 0.002(3) -0.013(3)
C32A 0.036(3) 0.040(3) 0.031(3) -0.004(2) 0.013(2) 0.000(3)
C31A 0.064(5) 0.078(6) 0.032(3) 0.000(4) 0.026(3) 0.003(4)
C36A 0.035(3) 0.053(4) 0.050(4) -0.016(3) 0.008(3) 0.014(3)
C7A 0.042(3) 0.046(4) 0.041(3) -0.001(3) 0.012(3) -0.007(3)
C3A 0.050(4) 0.048(4) 0.056(4) 0.015(3) 0.025(3) 0.006(3)
C51A 0.026(3) 0.075(5) 0.048(4) -0.008(4) 0.001(3) 0.005(3)
C30 0.043(3) 0.040(4) 0.037(3) 0.002(3) 0.022(3) -0.001(3)
C5 0.041(3) 0.047(4) 0.043(4) -0.006(3) 0.017(3) 0.001(3)
F10 0.045(4) 0.042(4) 0.083(6) -0.010(4) 0.043(4) -0.010(3)
C50A 0.030(3) 0.101(7) 0.065(5) -0.022(5) 0.001(3) 0.010(4)
F11 0.047(4) 0.063(5) 0.060(5) 0.005(4) 0.000(4) -0.013(4)
C32 0.036(3) 0.047(4) 0.027(3) -0.001(3) 0.008(2) -0.005(3)
C31 0.050(4) 0.065(5) 0.040(4) 0.001(3) 0.027(3) 0.000(3)
C53A 0.034(4) 0.119(8) 0.046(4) -0.020(5) 0.005(3) -0.017(4)
C52A 0.029(3) 0.096(6) 0.033(3) -0.020(4) 0.007(3) -0.010(3)
F15 0.087(7) 0.062(5) 0.058(6) 0.008(4) 0.040(5) -0.008(5)
C34A 0.030(3) 0.068(5) 0.050(4) -0.013(4) 0.009(3) 0.001(3)
C22 0.038(3) 0.056(4) 0.038(3) -0.013(3) 0.019(3) -0.016(3)
C34 0.039(3) 0.044(4) 0.035(3) -0.004(3) 0.005(3) -0.005(3)
C35 0.043(3) 0.047(4) 0.037(3) 0.005(3) 0.008(3) -0.007(3)
C43 0.048(5) 0.079(6) 0.047(5) 0.014(5) 0.021(4) -0.017(5)
C8A 0.048(4) 0.048(4) 0.049(4) -0.007(3) 0.023(3) -0.010(3)
C33A 0.033(3) 0.047(4) 0.040(3) -0.010(3) 0.006(3) 0.006(3)
C6A 0.046(4) 0.049(4) 0.070(5) 0.014(4) 0.029(4) 0.005(3)
C53 0.071(11) 0.124(15) 0.037(8) -0.009(9) 0.006(8) -0.048(11)
C57A 0.050(4) 0.048(4) 0.040(3) 0.003(3) 0.023(3) -0.003(3)
C23 0.030(3) 0.059(4) 0.035(3) -0.016(3) 0.017(2) -0.011(3)
C9 0.035(3) 0.056(4) 0.038(3) 0.008(3) 0.015(3) -0.001(3)
C51 0.027(4) 0.089(6) 0.024(4) -0.007(5) 0.017(3) -0.009(5)
C38 0.034(3) 0.041(3) 0.036(3) 0.001(3) 0.003(2) -0.007(3)
C15 0.029(3) 0.056(4) 0.025(3) -0.002(3) 0.009(2) -0.007(3)
C38A 0.035(3) 0.049(4) 0.049(4) -0.013(3) -0.001(3) 0.010(3)
C14 0.035(3) 0.064(5) 0.036(3) 0.001(3) 0.019(3) -0.006(3)
C42A 0.032(3) 0.068(4) 0.068(4) -0.021(4) 0.006(3) 0.007(3)
C10 0.057(4) 0.049(5) 0.062(5) 0.008(3) 0.033(4) -0.001(3)
C56A 0.050(4) 0.051(4) 0.029(3) 0.002(3) 0.015(3) -0.002(3)
C46 0.037(3) 0.081(4) 0.026(3) -0.006(3) 0.015(2) -0.011(3)
C37 0.028(3) 0.045(4) 0.029(3) 0.002(2) 0.007(2) -0.010(2)
C26A 0.040(4) 0.084(6) 0.031(3) 0.007(3) 0.012(3) -0.012(4)
C18A 0.040(3) 0.066(5) 0.021(3) -0.009(3) 0.012(2) -0.003(3)
C39 0.037(3) 0.046(4) 0.051(4) 0.000(3) 0.002(3) -0.010(3)
C13 0.031(3) 0.062(5) 0.036(3) -0.002(3) 0.015(3) -0.005(3)
C17 0.045(4) 0.052(4) 0.035(3) -0.005(3) 0.025(3) -0.013(3)
C43A 0.040(5) 0.047(5) 0.073(6) 0.005(5) 0.016(5) 0.001(4)
C21 0.051(4) 0.058(5) 0.038(4) 0.007(3) 0.026(3) -0.005(3)
C55A 0.046(4) 0.133(10) 0.066(6) -0.060(6) 0.023(4) -0.028(5)
C27A 0.029(3) 0.065(5) 0.027(3) 0.003(3) 0.010(2) -0.001(3)
C4 0.033(3) 0.046(4) 0.035(3) 0.002(3) 0.009(2) 0.001(3)
C39A 0.051(4) 0.044(4) 0.058(5) -0.002(3) -0.002(3) 0.010(3)
C48A 0.055(5) 0.154(11) 0.035(4) 0.015(6) -0.005(4) -0.030(6)
F14A 0.086(9) 0.078(8) 0.124(11) 0.000(8) 0.071(8) 0.010(7)
C42 0.040(4) 0.081(6) 0.022(4) -0.006(5) 0.024(4) -0.017(5)
F13 0.055(5) 0.070(6) 0.151(9) 0.024(6) 0.071(6) 0.006(4)
C24 0.043(4) 0.066(5) 0.040(4) -0.016(3) 0.017(3) -0.012(3)
C5A 0.050(4) 0.047(4) 0.080(5) 0.004(4) 0.037(4) 0.012(3)
C28 0.032(3) 0.045(4) 0.027(3) -0.005(2) 0.012(2) -0.006(2)
C11 0.052(4) 0.062(5) 0.059(5) 0.001(4) 0.034(4) -0.009(4)
C45 0.046(6) 0.059(6) 0.081(7) 0.002(6) 0.042(5) 0.002(5)
C25A 0.055(4) 0.093(7) 0.033(4) 0.020(4) 0.016(3) -0.005(4)
C16 0.052(4) 0.058(4) 0.034(3) -0.005(3) 0.024(3) -0.018(3)
C35A 0.035(3) 0.075(5) 0.054(4) -0.011(4) 0.017(3) 0.008(3)
F12 0.085(7) 0.073(6) 0.092(7) 0.032(6) 0.032(6) -0.023(5)
C44A 0.054(5) 0.048(5) 0.084(5) -0.004(5) 0.028(4) -0.003(4)
C47 0.031(4) 0.087(6) 0.029(5) 0.001(5) 0.011(4) -0.013(5)
C44 0.038(5) 0.049(5) 0.044(6) -0.003(5) 0.020(5) -0.007(4)
C55 0.040(9) 0.089(12) 0.041(9) 0.016(9) 0.014(8) -0.016(8)
C50 0.040(5) 0.092(7) 0.040(5) 0.002(5) 0.015(4) -0.005(5)
C19 0.042(4) 0.070(5) 0.027(3) 0.001(3) 0.014(3) -0.010(3)
C6 0.047(4) 0.056(5) 0.053(4) 0.005(3) 0.027(3) 0.003(3)
C40A 0.043(4) 0.062(5) 0.078(6) -0.019(4) 0.001(4) 0.019(4)
F16 0.065(5) 0.103(9) 0.071(6) 0.001(6) 0.035(5) -0.018(6)
C45A 0.060(7) 0.054(6) 0.111(8) -0.007(6) 0.044(6) 0.006(5)
C1 0.042(4) 0.071(5) 0.041(4) -0.010(3) 0.019(3) 0.007(3)
C52 0.038(5) 0.093(7) 0.036(5) 0.003(5) 0.010(4) -0.013(6)
C49A 0.061(6) 0.112(10) 0.090(8) 0.030(7) -0.028(6) 0.005(6)
C48 0.031(5) 0.085(6) 0.045(5) 0.003(5) 0.012(4) 0.001(5)
C54 0.051(8) 0.136(13) 0.056(9) 0.017(10) 0.002(7) -0.016(10)
C49 0.036(5) 0.086(7) 0.042(5) 0.002(5) 0.018(4) -0.005(5)
C65A 0.031(7) 0.066(10) 0.038(8) -0.011(7) 0.008(6) 0.002(7)
C62 0.022(4) 0.061(6) 0.026(4) -0.003(5) 0.020(4) 0.001(5)
C60 0.029(4) 0.072(6) 0.034(5) -0.001(5) 0.011(4) -0.002(5)
C72 0.021(5) 0.054(7) 0.035(5) 0.001(5) 0.014(4) -0.018(5)
C61 0.022(5) 0.053(6) 0.030(5) 0.003(5) 0.018(4) -0.001(5)
C114 0.031(5) 0.075(6) 0.029(5) -0.002(5) 0.011(4) -0.011(5)
C95 0.038(11) 0.080(13) 0.035(10) 0.000(9) 0.013(8) -0.004(10)
C1B 0.023(6) 0.065(10) 0.038(8) 0.012(7) -0.004(5) -0.006(7)
F24A 0.072(7) 0.069(7) 0.062(6) 0.004(6) 0.024(5) -0.012(6)
F30 0.061(7) 0.071(8) 0.055(7) 0.030(6) 0.034(6) 0.037(6)
F19 0.061(7) 0.109(9) 0.089(8) 0.033(8) 0.029(6) -0.018(7)
F27A 0.055(5) 0.053(5) 0.092(7) 0.025(5) 0.043(5) 0.012(4)
C61A 0.043(5) 0.047(5) 0.037(5) -0.011(5) 0.026(4) 0.002(5)
F31A 0.081(8) 0.091(9) 0.129(11) 0.042(8) 0.071(8) 0.024(7)
C64 0.056(7) 0.074(8) 0.092(8) 0.023(7) 0.033(6) 0.002(7)
F20 0.049(6) 0.074(8) 0.098(10) 0.037(8) 0.028(7) 0.012(6)
C58 0.070(6) 0.071(6) 0.082(6) 0.002(6) 0.016(6) 0.006(5)
F18 0.077(8) 0.056(7) 0.070(8) -0.012(6) 0.044(7) -0.027(6)
C91A 0.038(5) 0.061(6) 0.018(5) -0.014(5) 0.021(4) -0.008(5)
C69A 0.027(4) 0.071(6) 0.022(5) -0.011(5) 0.019(4) -0.005(5)
F28A 0.097(12) 0.096(14) 0.029(7) -0.005(8) 0.009(8) -0.028(11)
F29A 0.099(11) 0.062(7) 0.043(7) -0.009(6) 0.036(7) -0.031(8)
F33A 0.082(8) 0.095(10) 0.077(8) 0.021(7) 0.060(6) 0.022(7)
F32A 0.042(4) 0.044(4) 0.105(7) -0.009(4) 0.037(4) -0.005(3)
C59 0.037(4) 0.047(4) 0.083(5) 0.001(4) 0.016(4) 0.007(3)
F24 0.037(4) 0.066(5) 0.095(5) 0.019(4) 0.018(4) 0.017(4)
C65 0.048(4) 0.034(5) 0.084(5) -0.006(4) 0.021(3) -0.004(3)
F23A 0.088(6) 0.073(9) 0.062(5) -0.008(5) 0.012(4) 0.038(6)
F26 0.082(5) 0.028(4) 0.073(5) -0.012(4) 0.049(4) -0.004(4)
C66 0.058(5) 0.057(5) 0.106(6) -0.018(5) 0.039(4) -0.001(4)
F19A 0.103(7) 0.077(7) 0.148(8) -0.057(6) 0.080(6) -0.025(5)
F25A 0.079(5) 0.139(9) 0.132(8) -0.011(7) 0.048(5) 0.057(6)
F21 0.097(7) 0.117(8) 0.110(7) -0.039(6) 0.069(6) -0.023(6)
F30A 0.092(19) 0.030(9) 0.058(12) -0.004(8) 0.051(13) 0.001(10)
F22 0.110(15) 0.094(15) 0.084(14) -0.002(11) 0.055(11) -0.043(11)

loop_
_atom_type_symbol
_atom_type_description
_atom_type_scat_dispersion_real
_atom_type_scat_dispersion_imag
_atom_type_scat_source
C C 0.0181 0.0091 'International Tables Vol C Tables 4.2.6.8 and 6.1.1.4'
H H 0.0000 0.0000 'International Tables Vol C Tables 4.2.6.8 and 6.1.1.4'
Eu Eu -8.9294 11.1857 'International Tables Vol C Tables 4.2.6.8 and 6.1.1.4'
F F 0.0727 0.0534 'International Tables Vol C Tables 4.2.6.8 and 6.1.1.4'
N N 0.0311 0.0180 'International Tables Vol C Tables 4.2.6.8 and 6.1.1.4'
O O 0.0492 0.0322 'International Tables Vol C Tables 4.2.6.8 and 6.1.1.4'

loop_
_geom_angle_atom_site_label_1
_geom_angle_atom_site_label_2
_geom_angle_atom_site_label_3
_geom_angle
_geom_angle_site_symmetry_1
_geom_angle_site_symmetry_3
_geom_angle_publ_flag
N3 Eu N2 62.72(18) . . ?
O2 Eu N3 79.73(17) . . ?
O2 Eu O5 70.26(15) . . ?
O2 Eu O3 71.93(15) . . ?
O2 Eu O1 74.50(17) . . ?
O2 Eu O4 142.57(17) . . ?
O2 Eu N1 141.36(16) . . ?
O2 Eu N2 128.56(16) . . ?
O5 Eu N3 68.59(18) . . ?
O5 Eu O3 125.97(19) . . ?
O5 Eu O1 131.03(15) . . ?
O5 Eu N1 142.01(16) . . ?
O5 Eu N2 119.90(17) . . ?
O3 Eu N3 137.95(15) . . ?
O3 Eu O1 70.31(16) . . ?
O3 Eu N1 70.28(17) . . ?
O3 Eu N2 113.70(17) . . ?
O6 Eu N3 142.63(18) . . ?
O6 Eu O2 95.67(19) . . ?
O6 Eu O5 74.93(17) . . ?
O6 Eu O3 71.97(17) . . ?
O6 Eu O1 142.24(17) . . ?
O6 Eu O4 78.45(18) . . ?
O6 Eu N1 80.2(2) . . ?
O6 Eu N2 135.55(17) . . ?
O1 Eu N3 72.61(16) . . ?
O1 Eu N1 85.49(18) . . ?
O1 Eu N2 61.99(16) . . ?
O4 Eu N3 83.15(16) . . ?
O4 Eu O5 72.55(17) . . ?
O4 Eu O3 137.11(15) . . ?
O4 Eu O1 130.75(19) . . ?
O4 Eu N1 74.68(18) . . ?
O4 Eu N2 68.84(17) . . ?
N1 Eu N3 125.6(2) . . ?
N1 Eu N2 63.00(18) . . ?
O1A Eu2 O3A 67.58(15) . . ?
O1A Eu2 N2A 61.46(15) . . ?
O1A Eu2 N3A 72.15(16) . . ?
O1A Eu2 N1A 85.13(15) . . ?
O6A Eu2 O1A 141.21(16) . . ?
O6A Eu2 O3A 73.74(16) . . ?
O6A Eu2 N2A 135.32(16) . . ?
O6A Eu2 O4A 80.69(17) . . ?
O6A Eu2 O5A 75.35(16) . . ?
O6A Eu2 O2A 94.68(17) . . ?
O6A Eu2 N3A 144.15(17) . . ?
O6A Eu2 N1A 79.71(16) . . ?
O3A Eu2 N2A 111.50(16) . . ?
O3A Eu2 N3A 134.75(15) . . ?
O3A Eu2 N1A 71.00(15) . . ?
O4A Eu2 O1A 129.43(17) . . ?
O4A Eu2 O3A 140.67(15) . . ?
O4A Eu2 N2A 68.17(16) . . ?
O4A Eu2 O5A 72.20(16) . . ?
O4A Eu2 N3A 82.01(17) . . ?
O4A Eu2 N1A 75.44(16) . . ?
O5A Eu2 O1A 131.75(14) . . ?
O5A Eu2 O3A 126.93(16) . . ?
O5A Eu2 N2A 120.87(16) . . ?
O5A Eu2 N3A 69.52(17) . . ?
O5A Eu2 N1A 141.68(15) . . ?
O2A Eu2 O1A 76.32(15) . . ?
O2A Eu2 O3A 71.86(14) . . ?
O2A Eu2 N2A 129.71(15) . . ?
O2A Eu2 O4A 140.69(15) . . ?
O2A Eu2 O5A 68.90(14) . . ?
O2A Eu2 N3A 79.48(17) . . ?
O2A Eu2 N1A 142.52(15) . . ?
N3A Eu2 N2A 63.14(18) . . ?
N1A Eu2 N2A 62.35(16) . . ?
N1A Eu2 N3A 125.4(2) . . ?
C15A O1A Eu2 127.8(4) . . ?
C56A O6A Eu2 157.2(5) . . ?
C32A O3A Eu2 132.1(4) . . ?
C27 N3 Eu 120.5(5) . . ?
C27 N3 C23 118.1(6) . . ?
C23 N3 Eu 121.2(4) . . ?
N4A N2A Eu2 110.0(4) . . ?
N4A N2A C21A 109.7(5) . . ?
N4A N2A C22A 107.4(5) . . ?
C21A N2A Eu2 111.3(4) . . ?
C21A N2A C22A 110.2(5) . . ?
C22A N2A Eu2 108.2(4) . . ?
C42A O4A Eu2 135.7(5) . . ?
C46A O5A Eu2 132.7(5) . . ?
HWA OW HWB 104.5 . . ?
C28A O2A Eu2 137.1(4) . . ?
C28 O2 Eu 137.1(4) . . ?
N3A C23A C24A 122.1(7) . . ?
N3A C23A C22A 115.8(6) . . ?
C24A C23A C22A 122.0(7) . . ?
N2A N4A H4A 121.0 . . ?
C15A N4A N2A 118.0(5) . . ?
C15A N4A H4A 121.0 . . ?
C46 O5 Eu 132.7(5) . . ?
C32 O3 Eu 133.2(4) . . ?
C2A C1A H1A 120.4 . . ?
C6A C1A H1A 120.4 . . ?
C6A C1A C2A 119.2(7) . . ?
C56 O6 Eu 156.6(5) . . ?
N2A C21A H21A 108.8 . . ?
N2A C21A H21B 108.8 . . ?
N2A C21A C20A 113.7(5) . . ?
H21A C21A H21B 107.7 . . ?
C20A C21A H21A 108.8 . . ?
C20A C21A H21B 108.8 . . ?
C16A C17A H17A 120.5 . . ?
C18A C17A H17A 120.5 . . ?
C18A C17A C16A 119.0(6) . . ?
C15 O1 Eu 126.4(4) . . ?
C42 O4 Eu 137.6(7) . . ?
C91A O4 Eu 131.6(7) . . ?
C18 N1 Eu 119.7(5) . . ?
C17 N1 Eu 123.5(4) . . ?
C17 N1 C18 116.7(6) . . ?
C13 C12 C15 115.7(7) . . ?
C11 C12 C15 124.3(6) . . ?
C11 C12 C13 119.8(6) . . ?
C23A N3A Eu2 121.6(4) . . ?
C27A N3A Eu2 119.9(5) . . ?
C27A N3A C23A 117.8(6) . . ?
C23A C24A H24A 120.1 . . ?
C23A C24A C25A 119.9(8) . . ?
C25A C24A H24A 120.1 . . ?
N1A C20A C21A 117.5(6) . . ?
N1A C20A C19A 122.4(6) . . ?
C19A C20A C21A 120.0(6) . . ?
O7 C56 O6 130.4(7) . . ?
O7 C56 C57 114.5(8) . . ?
O6 C56 C57 115.1(8) . . ?
C3A C4A C7A 119.1(7) . . ?
C3A C4A C5A 117.9(6) . . ?
C5A C4A C7A 122.8(7) . . ?
C20A N1A Eu2 123.4(4) . . ?
C20A N1A C16A 117.9(5) . . ?
C16A N1A Eu2 118.4(4) . . ?
C14A C13A H13B 119.9 . . ?
C14A C13A C12A 120.2(7) . . ?
C12A C13A H13B 119.9 . . ?
O2A C28A C37A 127.3(6) . . ?
O2A C28A C29A 112.3(5) . . ?
C37A C28A C29A 120.4(6) . . ?
C10A C11A H11A 119.3 . . ?
C10A C11A C12A 121.5(7) . . ?
C12A C11A H11A 119.3 . . ?
N4 N2 Eu 110.3(4) . . ?
N4 N2 C22 106.7(5) . . ?
N4 N2 C16 109.9(6) . . ?
C22 N2 Eu 107.9(5) . . ?
C16 N2 Eu 111.9(4) . . ?
C16 N2 C22 110.0(5) . . ?
C28A C37A C32A 121.0(6) . . ?
C28A C37A C36A 133.9(6) . . ?
C32A C37A C36A 105.1(5) . . ?
C20A C19A H19A 120.4 . . ?
C20A C19A C18A 119.3(6) . . ?
C18A C19A H19A 120.4 . . ?
C35 C36 H36 115.4 . . ?
C35 C36 C38 102.3(5) . . ?
C38 C36 H36 115.4 . . ?
C37 C36 H36 115.4 . . ?
C37 C36 C35 105.8(5) . . ?
C37 C36 C38 100.4(5) . . ?
C17A C16A H16C 118.6 . . ?
N1A C16A C17A 122.8(6) . . ?
N1A C16A H16C 118.6 . . ?
O1A C15A N4A 121.5(6) . . ?
O1A C15A C12A 120.3(6) . . ?
N4A C15A C12A 118.2(6) . . ?
C10A C9A C8A 124.1(7) . . ?
C14A C9A C10A 117.5(6) . . ?
C14A C9A C8A 118.4(7) . . ?
C11A C10A C9A 121.5(7) . . ?
C11A C10A H10A 119.2 . . ?
C9A C10A H10A 119.2 . . ?
N2A C22A C23A 111.4(6) . . ?
N2A C22A H22C 109.4 . . ?
N2A C22A H22D 109.4 . . ?
C23A C22A H22C 109.4 . . ?
C23A C22A H22D 109.4 . . ?
H22C C22A H22D 108.0 . . ?
C2 C3 H3 119.8 . . ?
C2 C3 C4 120.4(8) . . ?
C4 C3 H3 119.8 . . ?
N3 C27 H27 118.6 . . ?
N3 C27 C26 122.8(8) . . ?
C26 C27 H27 118.6 . . ?
C41 C33 C32 114.4(6) . . ?
C41 C33 C34 115.0(6) . . ?
C41 C33 C38 119.5(6) . . ?
C32 C33 C34 103.6(5) . . ?
C32 C33 C38 100.4(5) . . ?
C38 C33 C34 101.6(5) . . ?
H54D C54A H54E 109.5 . . ?
H54D C54A H54F 109.5 . . ?
H54E C54A H54F 109.5 . . ?
C52A C54A H54D 109.5 . . ?
C52A C54A H54E 109.5 . . ?
C52A C54A H54F 109.5 . . ?
N1 C18 H18 117.7 . . ?
N1 C18 C19 124.6(7) . . ?
C19 C18 H18 117.7 . . ?
F3A C30A C29A 107.2(6) . . ?
F3A C30A C31A 103.5(7) . . ?
F4A C30A F3A 106.1(8) . . ?
F4A C30A C29A 111.5(7) . . ?
F4A C30A C31A 108.8(7) . . ?
C31A C30A C29A 118.8(7) . . ?
C31A C30A F22 91.2(14) . . ?
F30A C30A C29A 112.4(9) . . ?
F30A C30A C31A 128.8(10) . . ?
F30A C30A F22 82.2(19) . . ?
F22 C30A C29A 95.3(12) . . ?
C13A C14A C9A 121.6(7) . . ?
C13A C14A H14A 119.2 . . ?
C9A C14A H14A 119.2 . . ?
F2A C29A F1A 105.4(5) . . ?
F2A C29A C28A 113.0(5) . . ?
F2A C29A C30A 108.0(5) . . ?
F1A C29A C28A 110.3(5) . . ?
F1A C29A C30A 105.5(6) . . ?
C28A C29A C30A 114.1(6) . . ?
N2 N4 H4 121.0 . . ?
C15 N4 N2 118.0(6) . . ?
C15 N4 H4 121.0 . . ?
C46A C47A C52A 99.3(5) . . ?
C46A C47A C48A 103.2(7) . . ?
C55A C47A C46A 115.9(7) . . ?
C55A C47A C52A 119.7(8) . . ?
C55A C47A C48A 114.4(8) . . ?
C48A C47A C52A 101.8(7) . . ?
O5A C46A C47A 124.0(7) . . ?
O5A C46A C51A 129.1(6) . . ?
C51A C46A C47A 106.9(6) . . ?
C13A C12A C15A 123.8(6) . . ?
C11A C12A C13A 117.7(6) . . ?
C11A C12A C15A 118.2(6) . . ?
HWAA OWA HWAB 104.5 . . ?
C1A C2A H2A 119.9 . . ?
C1A C2A C3A 120.1(7) . . ?
C3A C2A H2A 119.9 . . ?
C21 C20 H20 120.7 . . ?
C19 C20 H20 120.7 . . ?
C19 C20 C21 118.7(7) . . ?
H41D C41A H41E 109.5 . . ?
H41D C41A H41F 109.5 . . ?
H41E C41A H41F 109.5 . . ?
C33A C41A H41D 109.5 . . ?
C33A C41A H41E 109.5 . . ?
C33A C41A H41F 109.5 . . ?
C8 C7 H7 116.2 . . ?
C8 C7 C4 127.6(7) . . ?
C4 C7 H7 116.2 . . ?
C3 C2 H2 119.6 . . ?
C1 C2 C3 120.8(8) . . ?
C1 C2 H2 119.6 . . ?
C7 C8 H8 116.6 . . ?
C7 C8 C9 126.7(8) . . ?
C9 C8 H8 116.6 . . ?
C26 C25 H25 120.8 . . ?
C24 C25 H25 120.8 . . ?
C24 C25 C26 118.3(7) . . ?
C27 C26 C25 119.0(7) . . ?
C27 C26 H26 120.5 . . ?
C25 C26 H26 120.5 . . ?
F1 C29 F2 106.1(5) . . ?
F1 C29 C30 106.6(5) . . ?
F1 C29 C28 110.6(5) . . ?
F2 C29 C30 106.9(5) . . ?
F2 C29 C28 112.5(5) . . ?
C28 C29 C30 113.7(6) . . ?
H40A C40 H40B 109.5 . . ?
H40A C40 H40C 109.5 . . ?
H40B C40 H40C 109.5 . . ?
C38 C40 H40A 109.5 . . ?
C38 C40 H40B 109.5 . . ?
C38 C40 H40C 109.5 . . ?
F17 C57 C56 112.5(14) . . ?
F17 C57 F15 101.6(13) . . ?
F17 C57 F16 116.1(14) . . ?
F15 C57 C56 111.2(8) . . ?
F16 C57 C56 114.3(8) . . ?
F16 C57 F15 99.4(10) . . ?
F28A C57 C56 112(2) . . ?
F28A C57 F33A 98.0(17) . . ?
F29A C57 C56 116.8(9) . . ?
F29A C57 F28A 116(2) . . ?
F29A C57 F33A 105.3(13) . . ?
F33A C57 C56 106.1(8) . . ?
C33 C41 H41A 109.5 . . ?
C33 C41 H41B 109.5 . . ?
C33 C41 H41C 109.5 . . ?
H41A C41 H41B 109.5 . . ?
H41A C41 H41C 109.5 . . ?
H41B C41 H41C 109.5 . . ?
O3A C32A C37A 128.9(6) . . ?
O3A C32A C33A 124.8(6) . . ?
C37A C32A C33A 106.3(5) . . ?
F7A C31A F5A 111.4(7) . . ?
F7A C31A F6A 105.7(7) . . ?
F7A C31A C30A 113.4(8) . . ?
F5A C31A F6A 102.3(8) . . ?
F5A C31A C30A 114.1(7) . . ?
F6A C31A C30A 109.0(7) . . ?
C37A C36A H36A 114.9 . . ?
C37A C36A C38A 101.4(5) . . ?
C37A C36A C35A 106.6(6) . . ?
C38A C36A H36A 114.9 . . ?
C35A C36A H36A 114.9 . . ?
C35A C36A C38A 102.4(6) . . ?
C4A C7A H7A 116.5 . . ?
C8A C7A C4A 127.1(7) . . ?
C8A C7A H7A 116.5 . . ?
C4A C3A C2A 121.6(7) . . ?
C4A C3A H3A 119.2 . . ?
C2A C3A H3A 119.2 . . ?
C46A C51A C50A 105.0(7) . . ?
C42A C51A C46A 121.8(6) . . ?
C42A C51A C50A 133.1(8) . . ?
F3 C30 C29 107.9(5) . . ?
F3 C30 C31 105.5(6) . . ?
F4 C30 F3 108.7(6) . . ?
F4 C30 C29 109.5(5) . . ?
F4 C30 C31 106.6(5) . . ?
C31 C30 C29 118.2(6) . . ?
C4 C5 H5 119.1 . . ?
C6 C5 H5 119.1 . . ?
C6 C5 C4 121.8(7) . . ?
C51A C50A H50A 115.2 . . ?
C51A C50A C52A 101.5(7) . . ?
C51A C50A C49A 104.9(8) . . ?
C52A C50A H50A 115.2 . . ?
C49A C50A H50A 115.2 . . ?
C49A C50A C52A 103.1(9) . . ?
O3 C32 C33 124.3(6) . . ?
O3 C32 C37 129.1(6) . . ?
C37 C32 C33 106.6(5) . . ?
F7 C31 F6 106.3(6) . . ?
F7 C31 F5 112.2(7) . . ?
F7 C31 C30 111.5(7) . . ?
F6 C31 C30 109.1(6) . . ?
F5 C31 F6 104.1(7) . . ?
F5 C31 C30 113.0(6) . . ?
H53D C53A H53E 109.5 . . ?
H53D C53A H53F 109.5 . . ?
H53E C53A H53F 109.5 . . ?
C52A C53A H53D 109.5 . . ?
C52A C53A H53E 109.5 . . ?
C52A C53A H53F 109.5 . . ?
C54A C52A C47A 113.0(7) . . ?
C54A C52A C50A 113.4(7) . . ?
C54A C52A C53A 108.4(7) . . ?
C50A C52A C47A 94.0(7) . . ?
C50A C52A C53A 114.0(8) . . ?
C53A C52A C47A 113.7(6) . . ?
H34C C34A H34D 108.9 . . ?
C33A C34A H34C 110.8 . . ?
C33A C34A H34D 110.8 . . ?
C35A C34A H34C 110.8 . . ?
C35A C34A H34D 110.8 . . ?
C35A C34A C33A 104.7(6) . . ?
N2 C22 H22A 109.4 . . ?
N2 C22 H22B 109.4 . . ?
H22A C22 H22B 108.0 . . ?
C23 C22 N2 111.1(6) . . ?
C23 C22 H22A 109.4 . . ?
C23 C22 H22B 109.4 . . ?
C33 C34 H34A 110.8 . . ?
C33 C34 H34B 110.8 . . ?
H34A C34 H34B 108.9 . . ?
C35 C34 C33 104.8(6) . . ?
C35 C34 H34A 110.8 . . ?
C35 C34 H34B 110.8 . . ?
C36 C35 C34 102.0(6) . . ?
C36 C35 H35A 111.4 . . ?
C36 C35 H35B 111.4 . . ?
C34 C35 H35A 111.4 . . ?
C34 C35 H35B 111.4 . . ?
H35A C35 H35B 109.2 . . ?
F8 C43 F9 91.4(10) . . ?
F8 C43 C42 106.8(10) . . ?
C42 C43 F9 113.1(12) . . ?
C44 C43 F8 117.5(13) . . ?
C44 C43 F9 108.3(11) . . ?
C44 C43 C42 117.0(14) . . ?
C9A C8A H8A 117.2 . . ?
C7A C8A C9A 125.7(8) . . ?
C7A C8A H8A 117.2 . . ?
C41A C33A C32A 114.3(6) . . ?
C41A C33A C34A 115.7(6) . . ?
C41A C33A C38A 119.9(7) . . ?
C32A C33A C34A 102.7(6) . . ?
C32A C33A C38A 100.2(5) . . ?
C38A C33A C34A 101.4(6) . . ?
C1A C6A H6A 119.6 . . ?
C1A C6A C5A 120.7(8) . . ?
C5A C6A H6A 119.7 . . ?
H53A C53 H53B 109.5 . . ?
H53A C53 H53C 109.5 . . ?
H53B C53 H53C 109.5 . . ?
C52 C53 H53A 109.5 . . ?
C52 C53 H53B 109.5 . . ?
C52 C53 H53C 109.5 . . ?
F16A C57A F17A 105.8(7) . . ?
F16A C57A C56A 110.4(6) . . ?
F17A C57A C56A 113.7(6) . . ?
F15A C57A F16A 107.5(7) . . ?
F15A C57A F17A 106.3(7) . . ?
F15A C57A C56A 112.7(6) . . ?
N3 C23 C22 116.8(6) . . ?
N3 C23 C24 121.8(7) . . ?
C24 C23 C22 121.3(7) . . ?
C14 C9 C8 122.5(6) . . ?
C10 C9 C8 120.1(7) . . ?
C10 C9 C14 117.4(7) . . ?
C46 C51 C50 107.1(11) . . ?
C42 C51 C46 123.8(10) . . ?
C42 C51 C50 129.0(12) . . ?
C33 C38 C36 94.1(5) . . ?
C40 C38 C36 113.5(6) . . ?
C40 C38 C33 113.7(6) . . ?
C40 C38 C39 107.8(6) . . ?
C39 C38 C36 112.7(5) . . ?
C39 C38 C33 114.7(6) . . ?
O1 C15 C12 121.4(6) . . ?
O1 C15 N4 122.0(6) . . ?
N4 C15 C12 116.6(7) . . ?
C36A C38A C33A 93.7(6) . . ?
C39A C38A C36A 113.8(6) . . ?
C39A C38A C33A 113.2(6) . . ?
C39A C38A C40A 108.0(7) . . ?
C40A C38A C36A 113.7(7) . . ?
C40A C38A C33A 114.2(6) . . ?
C9 C14 H14 119.7 . . ?
C9 C14 C13 120.5(7) . . ?
C13 C14 H14 119.7 . . ?
O4A C42A C51A 127.5(7) . . ?
O4A C42A C43A 117.7(10) . . ?
O4A C42A C59 108.2(8) . . ?
C51A C42A C43A 112.9(10) . . ?
C51A C42A C59 124.0(8) . . ?
C9 C10 H10 118.6 . . ?
C9 C10 C11 122.8(8) . . ?
C11 C10 H10 118.6 . . ?
O6A C56A C57A 115.9(7) . . ?
O7A C56A O6A 129.2(7) . . ?
O7A C56A C57A 114.9(6) . . ?
O5 C46 C51 126.4(8) . . ?
O5 C46 C47 126.5(8) . . ?
O5 C46 C114 119.1(9) . . ?
O5 C46 C69A 130.4(8) . . ?
C51 C46 C47 106.1(8) . . ?
C69A C46 C114 105.7(10) . . ?
C32 C37 C36 105.1(5) . . ?
C28 C37 C36 133.6(6) . . ?
C28 C37 C32 121.2(6) . . ?
C27A C26A H26A 120.1 . . ?
C25A C26A H26A 120.1 . . ?
C25A C26A C27A 119.8(8) . . ?
C17A C18A C19A 118.6(6) . . ?
C17A C18A H18A 120.7 . . ?
C19A C18A H18A 120.7 . . ?
C38 C39 H39A 109.5 . . ?
C38 C39 H39B 109.5 . . ?
C38 C39 H39C 109.5 . . ?
H39A C39 H39B 109.5 . . ?
H39A C39 H39C 109.5 . . ?
H39B C39 H39C 109.5 . . ?
C12 C13 C14 119.5(7) . . ?
C12 C13 H13 120.2 . . ?
C14 C13 H13 120.2 . . ?
N1 C17 C21 122.4(7) . . ?
N1 C17 C16 117.7(7) . . ?
C21 C17 C16 119.6(7) . . ?
F9A C43A F8A 93.6(14) . . ?
F9A C43A C42A 122.2(14) . . ?
F9A C43A C44A 104.1(15) . . ?
F8A C43A C42A 129.8(15) . . ?
C44A C43A F8A 85.5(13) . . ?
C44A C43A C42A 114.0(13) . . ?
C20 C21 C17 119.4(8) . . ?
C20 C21 H21 120.3 . . ?
C17 C21 H21 120.3 . . ?
C47A C55A H55D 109.5 . . ?
C47A C55A H55E 109.5 . . ?
C47A C55A H55F 109.5 . . ?
H55D C55A H55E 109.5 . . ?
H55D C55A H55F 109.5 . . ?
H55E C55A H55F 109.5 . . ?
N3A C27A C26A 122.3(8) . . ?
N3A C27A H27A 118.9 . . ?
C26A C27A H27A 118.9 . . ?
C3 C4 C7 122.6(7) . . ?
C5 C4 C3 117.4(6) . . ?
C5 C4 C7 119.9(7) . . ?
C38A C39A H39D 109.5 . . ?
C38A C39A H39E 109.5 . . ?
C38A C39A H39F 109.5 . . ?
H39D C39A H39E 109.5 . . ?
H39D C39A H39F 109.5 . . ?
H39E C39A H39F 109.5 . . ?
C47A C48A H48C 110.8 . . ?
C47A C48A H48D 110.8 . . ?
C47A C48A C49A 104.7(8) . . ?
H48C C48A H48D 108.9 . . ?
C49A C48A H48C 110.8 . . ?
C49A C48A H48D 110.8 . . ?
O4 C42 C43 117.9(11) . . ?
O4 C42 C51 126.7(11) . . ?
C51 C42 C43 114.1(11) . . ?
C25 C24 C23 119.8(8) . . ?
C25 C24 H24 120.1 . . ?
C23 C24 H24 120.1 . . ?
C4A C5A C6A 120.5(7) . . ?
C4A C5A H5A 119.7 . . ?
C6A C5A H5A 119.7 . . ?
O2 C28 C29 113.3(5) . . ?
O2 C28 C37 126.5(6) . . ?
C37 C28 C29 120.2(6) . . ?
C12 C11 H11 120.0 . . ?
C10 C11 C12 119.9(7) . . ?
C10 C11 H11 120.0 . . ?
F14 C45 F13 111.1(13) . . ?
F14 C45 C44 106.5(13) . . ?
F13 C45 C44 106.5(12) . . ?
F12 C45 F14 111.7(14) . . ?
F12 C45 F13 108.3(15) . . ?
F12 C45 C44 112.6(13) . . ?
C24A C25A H25A 121.0 . . ?
C26A C25A C24A 118.0(7) . . ?
C26A C25A H25A 121.0 . . ?
N2 C16 C17 112.5(6) . . ?
N2 C16 H16A 109.1 . . ?
N2 C16 H16B 109.1 . . ?
C17 C16 H16A 109.1 . . ?
C17 C16 H16B 109.1 . . ?
H16A C16 H16B 107.8 . . ?
C36A C35A H35C 111.4 . . ?
C36A C35A H35D 111.4 . . ?
C34A C35A C36A 102.1(6) . . ?
C34A C35A H35C 111.4 . . ?
C34A C35A H35D 111.4 . . ?
H35C C35A H35D 109.2 . . ?
F10A C44A F11A 110.1(18) . . ?
F10A C44A C43A 100.2(17) . . ?
F10A C44A C45A 126.0(17) . . ?
F11A C44A C43A 94.8(15) . . ?
F11A C44A C45A 117.2(16) . . ?
C43A C44A C45A 100.4(14) . . ?
C46 C47 C55 115.5(15) . . ?
C46 C47 C52 101.6(11) . . ?
C46 C47 C48 98.7(10) . . ?
C55 C47 C52 117.1(16) . . ?
C55 C47 C48 119.4(18) . . ?
C48 C47 C52 101.5(13) . . ?
F10 C44 C43 100.1(12) . . ?
F10 C44 C45 104.9(11) . . ?
F11 C44 F10 113.9(15) . . ?
F11 C44 C43 110.2(13) . . ?
F11 C44 C45 108.5(11) . . ?
C43 C44 C45 119.0(15) . . ?
C47 C55 H55A 109.5 . . ?
C47 C55 H55B 109.5 . . ?
C47 C55 H55C 109.5 . . ?
H55A C55 H55B 109.5 . . ?
H55A C55 H55C 109.5 . . ?
H55B C55 H55C 109.5 . . ?
C51 C50 H50 117.2 . . ?
C51 C50 C52 101.1(10) . . ?
C52 C50 H50 117.2 . . ?
C49 C50 C51 101.6(14) . . ?
C49 C50 H50 117.2 . . ?
C49 C50 C52 99.4(16) . . ?
C18 C19 C20 118.2(7) . . ?
C18 C19 H19 120.9 . . ?
C20 C19 H19 120.9 . . ?
C5 C6 H6 119.8 . . ?
C5 C6 C1 120.5(8) . . ?
C1 C6 H6 119.8 . . ?
C38A C40A H40D 109.5 . . ?
C38A C40A H40E 109.5 . . ?
C38A C40A H40F 109.5 . . ?
H40D C40A H40E 109.5 . . ?
H40D C40A H40F 109.5 . . ?
H40E C40A H40F 109.5 . . ?
F13A C45A F12A 102.3(18) . . ?
F13A C45A C44A 101.5(15) . . ?
F12A C45A C44A 147.9(19) . . ?
F14A C45A F13A 109(2) . . ?
F14A C45A F12A 105.7(16) . . ?
F14A C45A C44A 86.3(13) . . ?
C2 C1 C6 119.1(7) . . ?
C2 C1 H1 120.4 . . ?
C6 C1 H1 120.4 . . ?
C53 C52 C47 114.3(13) . . ?
C53 C52 C50 108.6(16) . . ?
C53 C52 C54 105.8(17) . . ?
C50 C52 C47 98.0(13) . . ?
C50 C52 C54 117.0(14) . . ?
C54 C52 C47 113.4(17) . . ?
C50A C49A C48A 101.7(9) . . ?
C50A C49A H49C 111.4 . . ?
C50A C49A H49D 111.4 . . ?
C48A C49A H49C 111.4 . . ?
C48A C49A H49D 111.4 . . ?
H49C C49A H49D 109.3 . . ?
C47 C48 H48A 111.6 . . ?
C47 C48 H48B 111.6 . . ?
C47 C48 C49 101.0(13) . . ?
H48A C48 H48B 109.4 . . ?
C49 C48 H48A 111.6 . . ?
C49 C48 H48B 111.6 . . ?
C52 C54 H54A 109.5 . . ?
C52 C54 H54B 109.5 . . ?
C52 C54 H54C 109.5 . . ?
H54A C54 H54B 109.5 . . ?
H54A C54 H54C 109.5 . . ?
H54B C54 H54C 109.5 . . ?
C50 C49 C48 105.6(12) . . ?
C50 C49 H49A 110.6 . . ?
C50 C49 H49B 110.6 . . ?
C48 C49 H49A 110.6 . . ?
C48 C49 H49B 110.6 . . ?
H49A C49 H49B 108.7 . . ?
H65D C65A H65E 109.5 . . ?
H65D C65A H65F 109.5 . . ?
H65E C65A H65F 109.5 . . ?
C60 C65A H65D 109.5 . . ?
C60 C65A H65E 109.5 . . ?
C60 C65A H65F 109.5 . . ?
C60 C62 H13A 115.1 . . ?
C60 C62 C61 99.4(14) . . ?
C61 C62 H13A 115.1 . . ?
C69A C62 H13A 115.1 . . ?
C69A C62 C60 105.1(11) . . ?
C69A C62 C61 105.4(13) . . ?
C65A C60 C62 109.6(17) . . ?
C65A C60 C114 113.6(14) . . ?
C65A C60 C1B 106.5(14) . . ?
C62 C60 C114 94.4(12) . . ?
C62 C60 C1B 115.3(14) . . ?
C1B C60 C114 117.1(16) . . ?
H7AA C72 H7AB 109.3 . . ?
C61 C72 H7AA 111.5 . . ?
C61 C72 H7AB 111.5 . . ?
C114 C72 H7AA 111.5 . . ?
C114 C72 H7AB 111.5 . . ?
C114 C72 C61 101.5(12) . . ?
C62 C61 C72 103.2(10) . . ?
C62 C61 H57C 111.1 . . ?
C62 C61 H57D 111.1 . . ?
C72 C61 H57C 111.1 . . ?
C72 C61 H57D 111.1 . . ?
H57C C61 H57D 109.1 . . ?
C46 C114 C60 97.3(12) . . ?
C72 C114 C46 110.1(12) . . ?
C72 C114 C60 100.7(13) . . ?
C95 C114 C46 112.2(18) . . ?
C95 C114 C60 118.8(19) . . ?
C95 C114 C72 115.8(19) . . ?
C114 C95 H1AA 109.5 . . ?
C114 C95 H1AB 109.5 . . ?
C114 C95 H1AC 109.5 . . ?
H1AA C95 H1AB 109.5 . . ?
H1AA C95 H1AC 109.5 . . ?
H1AB C95 H1AC 109.5 . . ?
C60 C1B H1BA 109.5 . . ?
C60 C1B H1BB 109.5 . . ?
C60 C1B H1BC 109.5 . . ?
H1BA C1B H1BB 109.5 . . ?
H1BA C1B H1BC 109.5 . . ?
H1BB C1B H1BC 109.5 . . ?
F24A C61A F30 84.8(10) . . ?
C58 C61A F24A 101.8(14) . . ?
C58 C61A F30 89.7(12) . . ?
C58 C61A C91A 124.5(15) . . ?
C91A C61A F24A 121.7(12) . . ?
C91A C61A F30 124.3(13) . . ?
F19 C64 F31A 102.2(15) . . ?
F19 C64 F20 108.5(19) . . ?
F19 C64 C58 90.0(15) . . ?
F31A C64 C58 147.6(17) . . ?
F20 C64 F31A 102.2(16) . . ?
F20 C64 C58 102.1(14) . . ?
F27A C58 C64 111.4(16) . . ?
C61A C58 F27A 96.7(15) . . ?
C61A C58 C64 101.7(16) . . ?
F18 C58 F27A 101.9(16) . . ?
F18 C58 C61A 106.1(17) . . ?
F18 C58 C64 133.2(18) . . ?
O4 C91A C61A 113.9(12) . . ?
O4 C91A C69A 127.2(12) . . ?
C69A C91A C61A 118.7(13) . . ?
C46 C69A C62 104.9(11) . . ?
C91A C69A C46 117.9(12) . . ?
C91A C69A C62 135.9(13) . . ?
F32A C59 C42A 114.9(9) . . ?
F32A C59 F24 100.8(10) . . ?
F32A C59 C65 116.3(11) . . ?
F24 C59 C42A 104.4(9) . . ?
F24 C59 C65 107.5(10) . . ?
C65 C59 C42A 111.4(10) . . ?
C59 C65 C66 112.5(10) . . ?
F23A C65 C59 99.0(10) . . ?
F23A C65 C66 112.9(12) . . ?
F26 C65 C59 110.3(12) . . ?
F26 C65 F23A 104.8(12) . . ?
F26 C65 C66 115.9(11) . . ?
F19A C66 C65 110.3(12) . . ?
F19A C66 F25A 116.5(16) . . ?
F19A C66 F21 104.5(14) . . ?
F25A C66 C65 110.8(12) . . ?
F21 C66 C65 107.0(12) . . ?
F21 C66 F25A 107.1(14) . . ?

loop_
_geom_bond_atom_site_label_1
_geom_bond_atom_site_label_2
_geom_bond_distance
_geom_bond_site_symmetry_2
_geom_bond_publ_flag
Eu N3 2.625(5) . ?
Eu O2 2.364(5) . ?
Eu O5 2.414(5) . ?
Eu O3 2.430(4) . ?
Eu O6 2.346(5) . ?
Eu O1 2.446(5) . ?
Eu O4 2.398(4) . ?
Eu N1 2.589(6) . ?
Eu N2 2.751(7) . ?
Eu2 O1A 2.448(4) . ?
Eu2 O6A 2.344(4) . ?
Eu2 O3A 2.461(4) . ?
Eu2 N2A 2.772(6) . ?
Eu2 O4A 2.386(4) . ?
Eu2 O5A 2.444(4) . ?
Eu2 O2A 2.358(4) . ?
Eu2 N3A 2.626(6) . ?
Eu2 N1A 2.609(5) . ?
F1 C29 1.355(7) . ?
F2 C29 1.363(8) . ?
O1A C15A 1.232(8) . ?
F2A C29A 1.353(8) . ?
O6A C56A 1.245(9) . ?
F3 C30 1.353(8) . ?
O3A C32A 1.246(8) . ?
N3 C27 1.343(9) . ?
N3 C23 1.344(10) . ?
F10A C44A 1.38(2) . ?
F1A C29A 1.356(8) . ?
N2A N4A 1.434(7) . ?
N2A C21A 1.466(8) . ?
N2A C22A 1.492(8) . ?
F16A C57A 1.325(9) . ?
O4A C42A 1.287(9) . ?
O5A C46A 1.246(8) . ?
F4 C30 1.342(8) . ?
OW HWA 0.8700 . ?
OW HWB 0.8699 . ?
O2A C28A 1.280(8) . ?
O2 C28 1.288(8) . ?
C23A N3A 1.356(10) . ?
C23A C24A 1.371(10) . ?
C23A C22A 1.504(10) . ?
F7 C31 1.292(9) . ?
N4A H4A 0.8800 . ?
N4A C15A 1.342(8) . ?
O5 C46 1.252(8) . ?
F6 C31 1.337(10) . ?
F17A C57A 1.334(9) . ?
F8 C43 1.443(16) . ?
O3 C32 1.245(8) . ?
O7 C56 1.219(11) . ?
F7A C31A 1.308(10) . ?
F17 C57 1.286(15) . ?
F3A C30A 1.399(10) . ?
C1A H1A 0.9500 . ?
C1A C2A 1.371(11) . ?
C1A C6A 1.364(11) . ?
F9A C43A 1.364(19) . ?
O6 C56 1.244(10) . ?
C21A H21A 0.9900 . ?
C21A H21B 0.9900 . ?
C21A C20A 1.513(9) . ?
C17A H17A 0.9500 . ?
C17A C16A 1.380(9) . ?
C17A C18A 1.371(11) . ?
O1 C15 1.228(9) . ?
F5 C31 1.302(10) . ?
F4A C30A 1.323(10) . ?
O4 C42 1.194(14) . ?
O4 C91A 1.370(15) . ?
N1 C18 1.349(9) . ?
N1 C17 1.340(10) . ?
C12 C15 1.508(9) . ?
C12 C13 1.388(10) . ?
C12 C11 1.383(12) . ?
N3A C27A 1.349(9) . ?
C24A H24A 0.9500 . ?
C24A C25A 1.393(13) . ?
C20A N1A 1.340(9) . ?
C20A C19A 1.376(9) . ?
C56 C57 1.550(10) . ?
F8A C43A 1.57(2) . ?
F13A C45A 1.332(13) . ?
C4A C7A 1.479(9) . ?
C4A C3A 1.361(11) . ?
C4A C5A 1.391(11) . ?
N1A C16A 1.346(8) . ?
F5A C31A 1.316(11) . ?
C13A H13B 0.9500 . ?
C13A C14A 1.383(10) . ?
C13A C12A 1.404(10) . ?
F15A C57A 1.314(9) . ?
C28A C37A 1.371(9) . ?
C28A C29A 1.538(8) . ?
C11A H11A 0.9500 . ?
C11A C10A 1.353(10) . ?
C11A C12A 1.401(10) . ?
N2 N4 1.425(8) . ?
N2 C22 1.493(8) . ?
N2 C16 1.481(8) . ?
C37A C32A 1.445(8) . ?
C37A C36A 1.523(9) . ?
C19A H19A 0.9500 . ?
C19A C18A 1.390(10) . ?
C36 H36 1.0000 . ?
C36 C35 1.546(10) . ?
C36 C38 1.559(9) . ?
C36 C37 1.538(8) . ?
C16A H16C 0.9500 . ?
C15A C12A 1.486(8) . ?
C9A C10A 1.401(11) . ?
C9A C14A 1.390(11) . ?
C9A C8A 1.473(10) . ?
F6A C31A 1.341(11) . ?
C10A H10A 0.9500 . ?
C22A H22C 0.9900 . ?
C22A H22D 0.9900 . ?
C3 H3 0.9500 . ?
C3 C2 1.393(11) . ?
C3 C4 1.407(11) . ?
F11A C44A 1.42(2) . ?
C27 H27 0.9500 . ?
C27 C26 1.379(9) . ?
O7A C56A 1.230(10) . ?
C33 C41 1.517(9) . ?
C33 C32 1.523(8) . ?
C33 C34 1.554(10) . ?
C33 C38 1.549(9) . ?
C54A H54D 0.9800 . ?
C54A H54E 0.9800 . ?
C54A H54F 0.9800 . ?
C54A C52A 1.521(13) . ?
C18 H18 0.9500 . ?
C18 C19 1.372(10) . ?
C30A C29A 1.538(10) . ?
C30A C31A 1.503(10) . ?
C30A F30A 1.372(18) . ?
C30A F22 1.51(2) . ?
F9 C43 1.575(18) . ?
C14A H14A 0.9500 . ?
N4 H4 0.8800 . ?
N4 C15 1.346(9) . ?
C47A C46A 1.528(9) . ?
C47A C52A 1.559(9) . ?
C47A C55A 1.495(14) . ?
C47A C48A 1.544(15) . ?
C46A C51A 1.422(11) . ?
F12A C45A 1.343(12) . ?
OWA HWAA 0.8697 . ?
OWA HWAB 0.8700 . ?
C2A H2A 0.9500 . ?
C2A C3A 1.394(10) . ?
C20 H20 0.9500 . ?
C20 C21 1.386(12) . ?
C20 C19 1.381(12) . ?
C41A H41D 0.9800 . ?
C41A H41E 0.9800 . ?
C41A H41F 0.9800 . ?
C41A C33A 1.508(10) . ?
C7 H7 0.9500 . ?
C7 C8 1.315(10) . ?
C7 C4 1.467(9) . ?
C2 H2 0.9500 . ?
C2 C1 1.368(13) . ?
C8 H8 0.9500 . ?
C8 C9 1.468(10) . ?
C25 H25 0.9500 . ?
C25 C26 1.384(13) . ?
C25 C24 1.377(12) . ?
C26 H26 0.9500 . ?
F14 C45 1.281(18) . ?
C29 C30 1.538(9) . ?
C29 C28 1.528(8) . ?
C40 H40A 0.9800 . ?
C40 H40B 0.9800 . ?
C40 H40C 0.9800 . ?
C40 C38 1.531(10) . ?
C57 F15 1.419(14) . ?
C57 F16 1.299(13) . ?
C57 F28A 1.296(19) . ?
C57 F29A 1.216(14) . ?
C57 F33A 1.415(15) . ?
C41 H41A 0.9800 . ?
C41 H41B 0.9800 . ?
C41 H41C 0.9800 . ?
C32A C33A 1.527(9) . ?
C36A H36A 1.0000 . ?
C36A C38A 1.552(11) . ?
C36A C35A 1.544(12) . ?
C7A H7A 0.9500 . ?
C7A C8A 1.312(11) . ?
C3A H3A 0.9500 . ?
C51A C50A 1.531(9) . ?
C51A C42A 1.370(11) . ?
C30 C31 1.537(9) . ?
C5 H5 0.9500 . ?
C5 C4 1.387(10) . ?
C5 C6 1.371(10) . ?
F10 C44 1.338(16) . ?
C50A H50A 1.0000 . ?
C50A C52A 1.537(14) . ?
C50A C49A 1.535(17) . ?
F11 C44 1.32(2) . ?
C32 C37 1.438(9) . ?
C53A H53D 0.9800 . ?
C53A H53E 0.9800 . ?
C53A H53F 0.9800 . ?
C53A C52A 1.545(9) . ?
C34A H34C 0.9900 . ?
C34A H34D 0.9900 . ?
C34A C33A 1.576(11) . ?
C34A C35A 1.541(11) . ?
C22 H22A 0.9900 . ?
C22 H22B 0.9900 . ?
C22 C23 1.488(10) . ?
C34 H34A 0.9900 . ?
C34 H34B 0.9900 . ?
C34 C35 1.553(9) . ?
C35 H35A 0.9900 . ?
C35 H35B 0.9900 . ?
C43 C42 1.505(15) . ?
C43 C44 1.36(2) . ?
C8A H8A 0.9500 . ?
C33A C38A 1.558(10) . ?
C6A H6A 0.9500 . ?
C6A C5A 1.392(11) . ?
C53 H53A 0.9800 . ?
C53 H53B 0.9800 . ?
C53 H53C 0.9800 . ?
C53 C52 1.51(3) . ?
C57A C56A 1.542(10) . ?
C23 C24 1.387(9) . ?
C9 C14 1.405(12) . ?
C9 C10 1.380(10) . ?
C51 C46 1.465(15) . ?
C51 C42 1.348(17) . ?
C51 C50 1.501(15) . ?
C38 C39 1.537(8) . ?
C38A C39A 1.501(12) . ?
C38A C40A 1.534(9) . ?
C14 H14 0.9500 . ?
C14 C13 1.420(9) . ?
C42A C43A 1.614(18) . ?
C42A C59 1.584(14) . ?
C10 H10 0.9500 . ?
C10 C11 1.380(11) . ?
C46 C47 1.503(15) . ?
C46 C114 1.572(18) . ?
C46 C69A 1.435(15) . ?
C37 C28 1.370(8) . ?
C26A H26A 0.9500 . ?
C26A C27A 1.384(10) . ?
C26A C25A 1.374(14) . ?
C18A H18A 0.9500 . ?
C39 H39A 0.9800 . ?
C39 H39B 0.9800 . ?
C39 H39C 0.9800 . ?
C13 H13 0.9500 . ?
C17 C21 1.396(10) . ?
C17 C16 1.505(10) . ?
C43A C44A 1.536(12) . ?
C21 H21 0.9500 . ?
C55A H55D 0.9800 . ?
C55A H55E 0.9800 . ?
C55A H55F 0.9800 . ?
C27A H27A 0.9500 . ?
C39A H39D 0.9800 . ?
C39A H39E 0.9800 . ?
C39A H39F 0.9800 . ?
C48A H48C 0.9900 . ?
C48A H48D 0.9900 . ?
C48A C49A 1.558(19) . ?
F14A C45A 1.320(13) . ?
F13 C45 1.371(16) . ?
C24 H24 0.9500 . ?
C5A H5A 0.9500 . ?
C11 H11 0.9500 . ?
C45 F12 1.232(19) . ?
C45 C44 1.64(2) . ?
C25A H25A 0.9500 . ?
C16 H16A 0.9900 . ?
C16 H16B 0.9900 . ?
C35A H35C 0.9900 . ?
C35A H35D 0.9900 . ?
C44A C45A 1.599(12) . ?
C47 C55 1.510(16) . ?
C47 C52 1.57(2) . ?
C47 C48 1.511(19) . ?
C55 H55A 0.9800 . ?
C55 H55B 0.9800 . ?
C55 H55C 0.9800 . ?
C50 H50 1.0000 . ?
C50 C52 1.515(17) . ?
C50 C49 1.49(2) . ?
C19 H19 0.9500 . ?
C6 H6 0.9500 . ?
C6 C1 1.388(12) . ?
C40A H40D 0.9800 . ?
C40A H40E 0.9800 . ?
C40A H40F 0.9800 . ?
C1 H1 0.9500 . ?
C52 C54 1.518(19) . ?
C49A H49C 0.9900 . ?
C49A H49D 0.9900 . ?
C48 H48A 0.9900 . ?
C48 H48B 0.9900 . ?
C48 C49 1.63(2) . ?
C54 H54A 0.9800 . ?
C54 H54B 0.9800 . ?
C54 H54C 0.9800 . ?
C49 H49A 0.9900 . ?
C49 H49B 0.9900 . ?
C65A H65D 0.9800 . ?
C65A H65E 0.9800 . ?
C65A H65F 0.9800 . ?
C65A C60 1.52(2) . ?
C62 H13A 1.0000 . ?
C62 C60 1.517(18) . ?
C62 C61 1.54(2) . ?
C62 C69A 1.512(17) . ?
C60 C114 1.57(2) . ?
C60 C1B 1.524(18) . ?
C72 H7AA 0.9900 . ?
C72 H7AB 0.9900 . ?
C72 C61 1.611(17) . ?
C72 C114 1.53(2) . ?
C61 H57C 0.9900 . ?
C61 H57D 0.9900 . ?
C114 C95 1.509(18) . ?
C95 H1AA 0.9800 . ?
C95 H1AB 0.9800 . ?
C95 H1AC 0.9800 . ?
C1B H1BA 0.9800 . ?
C1B H1BB 0.9800 . ?
C1B H1BC 0.9800 . ?
F24A C61A 1.518(17) . ?
F30 C61A 1.622(17) . ?
F19 C64 1.28(2) . ?
F27A C58 1.47(2) . ?
C61A C58 1.42(2) . ?
C61A C91A 1.509(17) . ?
F31A C64 1.43(2) . ?
C64 F20 1.29(2) . ?
C64 C58 1.79(2) . ?
C58 F18 1.33(2) . ?
C91A C69A 1.386(18) . ?
F32A C59 1.325(14) . ?
C59 F24 1.504(15) . ?
C59 C65 1.513(11) . ?
C65 F23A 1.322(15) . ?
C65 F26 1.291(14) . ?
C65 C66 1.564(11) . ?
C66 F19A 1.283(16) . ?
C66 F25A 1.308(19) . ?
C66 F21 1.296(18) . ?

loop_
_geom_hbond_atom_site_label_D
_geom_hbond_atom_site_label_H
_geom_hbond_atom_site_label_A
_geom_hbond_distance_DH
_geom_hbond_distance_HA
_geom_hbond_distance_DA
_geom_hbond_angle_DHA
_geom_hbond_site_symmetry_A
OW HWA O7 0.87 1.91 2.731(8) 155.9 .
N4A H4A OWA 0.88 2.16 2.868(8) 137.5 4_657
N4 H4 OW 0.88 2.16 2.899(9) 140.9 4_646
OWA HWAA O7A 0.87 1.87 2.733(8) 169.8 .

loop_
_geom_torsion_atom_site_label_1
_geom_torsion_atom_site_label_2
_geom_torsion_atom_site_label_3
_geom_torsion_atom_site_label_4
_geom_torsion
_geom_torsion_site_symmetry_1
_geom_torsion_site_symmetry_2
_geom_torsion_site_symmetry_3
_geom_torsion_site_symmetry_4
_geom_torsion_publ_flag
Eu N3 C27 C26 176.3(5) . . . . ?
Eu N3 C23 C22 10.3(8) . . . . ?
Eu N3 C23 C24 -173.0(5) . . . . ?
Eu O2 C28 C29 170.3(4) . . . . ?
Eu O2 C28 C37 -8.5(11) . . . . ?
Eu O5 C46 C51 -4.5(13) . . . . ?
Eu O5 C46 C47 -171.3(9) . . . . ?
Eu O5 C46 C114 173.3(8) . . . . ?
Eu O5 C46 C69A 21.7(16) . . . . ?
Eu O3 C32 C33 -176.3(5) . . . . ?
Eu O3 C32 C37 4.7(12) . . . . ?
Eu O6 C56 O7 -66.8(19) . . . . ?
Eu O6 C56 C57 112.0(12) . . . . ?
Eu O1 C15 C12 164.0(4) . . . . ?
Eu O1 C15 N4 -14.0(9) . . . . ?
Eu O4 C42 C43 -166.5(9) . . . . ?
Eu O4 C42 C51 0(3) . . . . ?
Eu O4 C91A C61A -158.9(8) . . . . ?
Eu O4 C91A C69A 27(2) . . . . ?
Eu N1 C18 C19 -178.6(5) . . . . ?
Eu N1 C17 C21 177.2(5) . . . . ?
Eu N1 C17 C16 -9.2(8) . . . . ?
Eu N2 N4 C15 -7.5(6) . . . . ?
Eu N2 C22 C23 49.7(6) . . . . ?
Eu N2 C16 C17 -37.8(7) . . . . ?
Eu2 O1A C15A N4A 8.5(8) . . . . ?
Eu2 O1A C15A C12A -169.9(4) . . . . ?
Eu2 O6A C56A O7A 83.9(16) . . . . ?
Eu2 O6A C56A C57A -97.9(12) . . . . ?
Eu2 O3A C32A C37A -11.4(11) . . . . ?
Eu2 O3A C32A C33A 167.8(5) . . . . ?
Eu2 N2A N4A C15A 11.4(6) . . . . ?
Eu2 N2A C21A C20A 38.3(6) . . . . ?
Eu2 N2A C22A C23A -48.6(6) . . . . ?
Eu2 O4A C42A C51A 3.8(16) . . . . ?
Eu2 O4A C42A C43A -159.2(9) . . . . ?
Eu2 O4A C42A C59 -170.1(6) . . . . ?
Eu2 O5A C46A C47A 166.5(5) . . . . ?
Eu2 O5A C46A C51A -12.5(11) . . . . ?
Eu2 O2A C28A C37A 8.2(11) . . . . ?
Eu2 O2A C28A C29A -170.9(4) . . . . ?
Eu2 N3A C27A C26A -170.9(5) . . . . ?
Eu2 N1A C16A C17A -173.5(5) . . . . ?
F1 C29 C30 F3 -53.5(7) . . . . ?
F1 C29 C30 F4 -171.7(5) . . . . ?
F1 C29 C30 C31 66.0(8) . . . . ?
F1 C29 C28 O2 29.8(8) . . . . ?
F1 C29 C28 C37 -151.4(6) . . . . ?
F2 C29 C30 F3 -166.6(5) . . . . ?
F2 C29 C30 F4 75.2(6) . . . . ?
F2 C29 C30 C31 -47.1(8) . . . . ?
F2 C29 C28 O2 148.2(6) . . . . ?
F2 C29 C28 C37 -32.9(9) . . . . ?
O1A C15A C12A C13A 168.9(6) . . . . ?
O1A C15A C12A C11A -4.7(9) . . . . ?
F3 C30 C31 F7 -47.4(8) . . . . ?
F3 C30 C31 F6 -164.5(6) . . . . ?
F3 C30 C31 F5 80.2(8) . . . . ?
O3A C32A C33A C41A 15.9(10) . . . . ?
O3A C32A C33A C34A -110.2(7) . . . . ?
O3A C32A C33A C38A 145.5(7) . . . . ?
N3 C27 C26 C25 -3.7(11) . . . . ?
N3 C23 C24 C25 -2.7(11) . . . . ?
F10A C44A C45A F13A 143(3) . . . . ?
F10A C44A C45A F12A -80(4) . . . . ?
F10A C44A C45A F14A 35(3) . . . . ?
N2A N4A C15A O1A -13.7(9) . . . . ?
N2A N4A C15A C12A 164.7(5) . . . . ?
N2A C21A C20A N1A -27.3(8) . . . . ?
N2A C21A C20A C19A 157.5(6) . . . . ?
F16A C57A C56A O6A 113.0(8) . . . . ?
F16A C57A C56A O7A -68.5(10) . . . . ?
O4A C42A C43A F9A 36(2) . . . . ?
O4A C42A C43A F8A 164.8(15) . . . . ?
O4A C42A C43A C44A -90.2(17) . . . . ?
O4A C42A C59 F32A 32.5(14) . . . . ?
O4A C42A C59 F24 141.9(9) . . . . ?
O4A C42A C59 C65 -102.3(11) . . . . ?
O5A C46A C51A C50A -178.4(8) . . . . ?
O5A C46A C51A C42A 3.9(14) . . . . ?
F4 C30 C31 F7 68.1(8) . . . . ?
F4 C30 C31 F6 -49.0(8) . . . . ?
F4 C30 C31 F5 -164.3(7) . . . . ?
O2A C28A C37A C32A 2.6(12) . . . . ?
O2A C28A C37A C36A -178.3(8) . . . . ?
O2A C28A C29A F2A -147.1(6) . . . . ?
O2A C28A C29A F1A -29.5(8) . . . . ?
O2A C28A C29A C30A 89.1(7) . . . . ?
C23A N3A C27A C26A -0.1(9) . . . . ?
C23A C24A C25A C26A -1.2(12) . . . . ?
N4A N2A C21A C20A -83.7(7) . . . . ?
N4A N2A C22A C23A 70.1(7) . . . . ?
N4A C15A C12A C13A -9.5(9) . . . . ?
N4A C15A C12A C11A 176.8(6) . . . . ?
O5 C46 C47 C55 14(2) . . . . ?
O5 C46 C47 C52 142.0(11) . . . . ?
O5 C46 C47 C48 -114.3(11) . . . . ?
O5 C46 C114 C60 160.5(10) . . . . ?
O5 C46 C114 C72 -95.3(12) . . . . ?
O5 C46 C114 C95 35(2) . . . . ?
O5 C46 C69A C62 165.7(11) . . . . ?
O5 C46 C69A C91A -26(2) . . . . ?
F17A C57A C56A O6A -5.7(10) . . . . ?
F17A C57A C56A O7A 172.8(7) . . . . ?
F8 C43 C42 O4 23(2) . . . . ?
F8 C43 C42 C51 -145.2(14) . . . . ?
F8 C43 C44 F10 -72.3(16) . . . . ?
F8 C43 C44 F11 167.4(12) . . . . ?
F8 C43 C44 C45 41.1(19) . . . . ?
O3 C32 C37 C36 179.4(7) . . . . ?
O3 C32 C37 C28 3.9(12) . . . . ?
O7 C56 C57 F17 -65.5(15) . . . . ?
O7 C56 C57 F15 -178.7(9) . . . . ?
O7 C56 C57 F16 69.7(13) . . . . ?
O7 C56 C57 F28A -85.4(19) . . . . ?
O7 C56 C57 F29A 137.4(15) . . . . ?
O7 C56 C57 F33A 20.4(14) . . . . ?
F3A C30A C29A F2A 159.7(6) . . . . ?
F3A C30A C29A F1A 47.4(7) . . . . ?
F3A C30A C29A C28A -73.8(7) . . . . ?
F3A C30A C31A F7A 50.9(9) . . . . ?
F3A C30A C31A F5A -78.1(9) . . . . ?
F3A C30A C31A F6A 168.3(7) . . . . ?
C1A C2A C3A C4A 0.3(13) . . . . ?
C1A C6A C5A C4A -0.1(14) . . . . ?
F9A C43A C44A F10A 162.9(18) . . . . ?
F9A C43A C44A F11A -85.7(17) . . . . ?
F9A C43A C44A C45A 33.1(18) . . . . ?
O6 C56 C57 F17 115.5(14) . . . . ?
O6 C56 C57 F15 2.2(12) . . . . ?
O6 C56 C57 F16 -109.3(12) . . . . ?
O6 C56 C57 F28A 95.5(18) . . . . ?
O6 C56 C57 F29A -41.6(16) . . . . ?
O6 C56 C57 F33A -158.6(11) . . . . ?
C21A N2A N4A C15A 134.1(6) . . . . ?
C21A N2A C22A C23A -170.5(6) . . . . ?
C21A C20A N1A Eu2 -0.3(7) . . . . ?
C21A C20A N1A C16A -174.6(5) . . . . ?
C21A C20A C19A C18A 173.2(6) . . . . ?
F4A C30A C29A F2A -84.6(8) . . . . ?
F4A C30A C29A F1A 163.1(7) . . . . ?
F4A C30A C29A C28A 41.9(10) . . . . ?
F4A C30A C31A F7A -61.6(11) . . . . ?
F4A C30A C31A F5A 169.4(8) . . . . ?
F4A C30A C31A F6A 55.8(11) . . . . ?
O4 C91A C69A C46 0(3) . . . . ?
O4 C91A C69A C62 164.4(18) . . . . ?
N1 C18 C19 C20 1.2(11) . . . . ?
N1 C17 C21 C20 1.5(11) . . . . ?
N1 C17 C16 N2 32.6(9) . . . . ?
N3A C23A C24A C25A 3.9(11) . . . . ?
N3A C23A C22A N2A 45.6(8) . . . . ?
C24A C23A N3A Eu2 167.4(5) . . . . ?
C24A C23A N3A C27A -3.2(10) . . . . ?
C24A C23A C22A N2A -138.5(7) . . . . ?
C20A N1A C16A C17A 1.1(9) . . . . ?
C20A C19A C18A C17A 1.3(10) . . . . ?
F8A C43A C44A F10A 70.3(17) . . . . ?
F8A C43A C44A F11A -178.3(14) . . . . ?
F8A C43A C44A C45A -59.5(14) . . . . ?
C4A C7A C8A C9A 174.7(7) . . . . ?
N1A C20A C19A C18A -1.8(9) . . . . ?
F15A C57A C56A O6A -126.8(8) . . . . ?
F15A C57A C56A O7A 51.6(10) . . . . ?
C28A C37A C32A O3A -0.4(12) . . . . ?
C28A C37A C32A C33A -179.7(7) . . . . ?
C28A C37A C36A C38A -145.4(8) . . . . ?
C28A C37A C36A C35A 107.7(9) . . . . ?
N2 N4 C15 O1 14.1(9) . . . . ?
N2 N4 C15 C12 -164.1(5) . . . . ?
N2 C22 C23 N3 -42.3(8) . . . . ?
N2 C22 C23 C24 141.0(7) . . . . ?
C37A C28A C29A F2A 33.7(9) . . . . ?
C37A C28A C29A F1A 151.4(6) . . . . ?
C37A C28A C29A C30A -90.1(8) . . . . ?
C37A C32A C33A C41A -164.7(6) . . . . ?
C37A C32A C33A C34A 69.1(7) . . . . ?
C37A C32A C33A C38A -35.1(7) . . . . ?
C37A C36A C38A C33A -52.8(6) . . . . ?
C37A C36A C38A C39A 64.6(8) . . . . ?
C37A C36A C38A C40A -171.2(6) . . . . ?
C37A C36A C35A C34A 66.7(7) . . . . ?
C19A C20A N1A Eu2 174.8(4) . . . . ?
C19A C20A N1A C16A 0.6(9) . . . . ?
C36 C37 C28 O2 -176.3(7) . . . . ?
C36 C37 C28 C29 5.0(12) . . . . ?
C16A C17A C18A C19A 0.2(10) . . . . ?
C10A C11A C12A C13A -1.8(10) . . . . ?
C10A C11A C12A C15A 172.2(6) . . . . ?
C10A C9A C14A C13A -0.7(11) . . . . ?
C10A C9A C8A C7A -4.7(12) . . . . ?
C22A N2A N4A C15A -106.2(6) . . . . ?
C22A N2A C21A C20A 158.3(6) . . . . ?
C22A C23A N3A Eu2 -16.7(7) . . . . ?
C22A C23A N3A C27A 172.6(6) . . . . ?
C22A C23A C24A C25A -171.7(7) . . . . ?
C3 C2 C1 C6 -0.6(13) . . . . ?
F11A C44A C45A F13A -5(2) . . . . ?
F11A C44A C45A F12A 132(3) . . . . ?
F11A C44A C45A F14A -114(2) . . . . ?
C27 N3 C23 C22 -174.8(6) . . . . ?
C27 N3 C23 C24 1.9(10) . . . . ?
C33 C32 C37 C36 0.3(7) . . . . ?
C33 C32 C37 C28 -175.3(6) . . . . ?
C33 C34 C35 C36 2.5(6) . . . . ?
C18 N1 C17 C21 -1.3(10) . . . . ?
C18 N1 C17 C16 172.3(6) . . . . ?
F9 C43 C42 O4 121.7(15) . . . . ?
F9 C43 C42 C51 -46.1(18) . . . . ?
F9 C43 C44 F10 -174.0(11) . . . . ?
F9 C43 C44 F11 65.7(15) . . . . ?
F9 C43 C44 C45 -60.5(17) . . . . ?
C14A C13A C12A C11A 2.7(10) . . . . ?
C14A C13A C12A C15A -171.0(6) . . . . ?
C14A C9A C10A C11A 1.6(11) . . . . ?
C14A C9A C8A C7A 179.0(7) . . . . ?
C29A C28A C37A C32A -178.4(6) . . . . ?
C29A C28A C37A C36A 0.7(13) . . . . ?
C29A C30A C31A F7A 169.5(7) . . . . ?
C29A C30A C31A F5A 40.5(11) . . . . ?
C29A C30A C31A F6A -73.1(10) . . . . ?
N4 N2 C22 C23 -68.8(8) . . . . ?
N4 N2 C16 C17 85.1(8) . . . . ?
C47A C46A C51A C50A 2.5(9) . . . . ?
C47A C46A C51A C42A -175.2(9) . . . . ?
C47A C48A C49A C50A 3.1(10) . . . . ?
C46A C47A C52A C54A -64.6(9) . . . . ?
C46A C47A C52A C50A 52.9(7) . . . . ?
C46A C47A C52A C53A 171.3(8) . . . . ?
C46A C47A C48A C49A -70.8(8) . . . . ?
C46A C51A C50A C52A 32.7(9) . . . . ?
C46A C51A C50A C49A -74.4(11) . . . . ?
C46A C51A C42A O4A 0.8(16) . . . . ?
C46A C51A C42A C43A 164.6(10) . . . . ?
C46A C51A C42A C59 173.9(9) . . . . ?
C12A C13A C14A C9A -1.5(11) . . . . ?
C12A C11A C10A C9A -0.3(11) . . . . ?
C2A C1A C6A C5A 0.2(13) . . . . ?
C41A C33A C38A C36A 178.6(6) . . . . ?
C41A C33A C38A C39A 60.7(8) . . . . ?
C41A C33A C38A C40A -63.4(10) . . . . ?
C7 C8 C9 C14 11.0(12) . . . . ?
C7 C8 C9 C10 -170.7(8) . . . . ?
C2 C3 C4 C7 176.0(7) . . . . ?
C2 C3 C4 C5 0.2(11) . . . . ?
C8 C7 C4 C3 7.9(12) . . . . ?
C8 C7 C4 C5 -176.4(7) . . . . ?
C8 C9 C14 C13 176.0(7) . . . . ?
C8 C9 C10 C11 -176.7(8) . . . . ?
C26 C25 C24 C23 0.3(11) . . . . ?
F14 C45 C44 F10 -62.1(16) . . . . ?
F14 C45 C44 F11 60.0(15) . . . . ?
F14 C45 C44 C43 -172.9(14) . . . . ?
C29 C30 C31 F7 -168.2(7) . . . . ?
C29 C30 C31 F6 74.7(8) . . . . ?
C29 C30 C31 F5 -40.6(10) . . . . ?
C41 C33 C32 O3 16.8(10) . . . . ?
C41 C33 C32 C37 -164.0(6) . . . . ?
C41 C33 C34 C35 163.5(6) . . . . ?
C41 C33 C38 C36 178.8(6) . . . . ?
C41 C33 C38 C40 60.8(8) . . . . ?
C41 C33 C38 C39 -63.9(8) . . . . ?
C32A C37A C36A C38A 33.8(7) . . . . ?
C32A C37A C36A C35A -73.1(7) . . . . ?
C32A C33A C38A C36A 52.7(6) . . . . ?
C32A C33A C38A C39A -65.2(7) . . . . ?
C32A C33A C38A C40A 170.7(7) . . . . ?
C31A C30A C29A F2A 43.1(9) . . . . ?
C31A C30A C29A F1A -69.2(9) . . . . ?
C31A C30A C29A C28A 169.6(7) . . . . ?
C36A C37A C32A O3A -179.7(7) . . . . ?
C36A C37A C32A C33A 1.0(8) . . . . ?
C7A C4A C3A C2A 175.9(7) . . . . ?
C7A C4A C5A C6A -175.8(7) . . . . ?
C3A C4A C7A C8A 172.6(8) . . . . ?
C3A C4A C5A C6A 0.1(12) . . . . ?
C51A C50A C52A C54A 64.8(8) . . . . ?
C51A C50A C52A C47A -52.4(7) . . . . ?
C51A C50A C52A C53A -170.5(7) . . . . ?
C51A C50A C49A C48A 68.2(10) . . . . ?
C51A C42A C43A F9A -129.1(18) . . . . ?
C51A C42A C43A F8A -1(2) . . . . ?
C51A C42A C43A C44A 104.4(16) . . . . ?
C51A C42A C59 F32A -141.6(12) . . . . ?
C51A C42A C59 F24 -32.3(14) . . . . ?
C51A C42A C59 C65 83.5(14) . . . . ?
C30 C29 C28 O2 -90.0(7) . . . . ?
C30 C29 C28 C37 88.8(8) . . . . ?
C5 C6 C1 C2 1.4(12) . . . . ?
C50A C51A C42A O4A -176.2(10) . . . . ?
C50A C51A C42A C43A -12.4(17) . . . . ?
C50A C51A C42A C59 -3.1(18) . . . . ?
C32 C33 C34 C35 -70.9(6) . . . . ?
C32 C33 C38 C36 52.8(6) . . . . ?
C32 C33 C38 C40 -65.1(7) . . . . ?
C32 C33 C38 C39 170.1(6) . . . . ?
C32 C37 C28 O2 -2.3(11) . . . . ?
C32 C37 C28 C29 179.0(6) . . . . ?
C52A C47A C46A O5A 144.8(7) . . . . ?
C52A C47A C46A C51A -36.0(9) . . . . ?
C52A C47A C48A C49A 31.8(9) . . . . ?
C52A C50A C49A C48A -37.7(9) . . . . ?
C34A C33A C38A C36A -52.6(6) . . . . ?
C34A C33A C38A C39A -170.5(6) . . . . ?
C34A C33A C38A C40A 65.4(9) . . . . ?
C22 N2 N4 C15 109.5(7) . . . . ?
C22 N2 C16 C17 -157.7(6) . . . . ?
C22 C23 C24 C25 173.8(7) . . . . ?
C34 C33 C32 O3 -109.2(8) . . . . ?
C34 C33 C32 C37 70.0(7) . . . . ?
C34 C33 C38 C36 -53.5(5) . . . . ?
C34 C33 C38 C40 -171.4(5) . . . . ?
C34 C33 C38 C39 63.8(7) . . . . ?
C35 C36 C38 C33 56.2(5) . . . . ?
C35 C36 C38 C40 174.2(5) . . . . ?
C35 C36 C38 C39 -62.8(7) . . . . ?
C35 C36 C37 C32 -72.1(7) . . . . ?
C35 C36 C37 C28 102.7(9) . . . . ?
C8A C9A C10A C11A -174.7(7) . . . . ?
C8A C9A C14A C13A 175.8(7) . . . . ?
C33A C34A C35A C36A 4.8(8) . . . . ?
C6A C1A C2A C3A -0.3(13) . . . . ?
C23 N3 C27 C26 1.4(10) . . . . ?
C9 C14 C13 C12 1.7(10) . . . . ?
C9 C10 C11 C12 -0.4(14) . . . . ?
C51 C46 C47 C55 -154.7(18) . . . . ?
C51 C46 C47 C52 -26.9(14) . . . . ?
C51 C46 C47 C48 76.8(13) . . . . ?
C51 C50 C52 C53 70.7(17) . . . . ?
C51 C50 C52 C47 -48.3(18) . . . . ?
C51 C50 C52 C54 -170(2) . . . . ?
C51 C50 C49 C48 67.0(13) . . . . ?
C38 C36 C35 C34 -37.0(6) . . . . ?
C38 C36 C37 C32 34.0(7) . . . . ?
C38 C36 C37 C28 -151.2(8) . . . . ?
C38 C33 C32 O3 146.1(7) . . . . ?
C38 C33 C32 C37 -34.7(7) . . . . ?
C38 C33 C34 C35 32.9(6) . . . . ?
C15 C12 C13 C14 -175.2(6) . . . . ?
C15 C12 C11 C10 174.0(7) . . . . ?
C38A C36A C35A C34A -39.4(7) . . . . ?
C14 C9 C10 C11 1.7(12) . . . . ?
C42A C51A C50A C52A -149.9(11) . . . . ?
C42A C51A C50A C49A 103.0(13) . . . . ?
C42A C43A C44A F10A -62(2) . . . . ?
C42A C43A C44A F11A 49.8(18) . . . . ?
C42A C43A C44A C45A 168.6(15) . . . . ?
C42A C59 C65 F23A 64.7(12) . . . . ?
C42A C59 C65 F26 -44.8(14) . . . . ?
C42A C59 C65 C66 -175.8(10) . . . . ?
C10 C9 C14 C13 -2.3(11) . . . . ?
C46 C51 C42 O4 -4(3) . . . . ?
C46 C51 C42 C43 162.4(13) . . . . ?
C46 C51 C50 C52 33.7(19) . . . . ?
C46 C51 C50 C49 -68.4(13) . . . . ?
C46 C47 C52 C53 -68.1(14) . . . . ?
C46 C47 C52 C50 46.5(16) . . . . ?
C46 C47 C52 C54 170.5(15) . . . . ?
C46 C47 C48 C49 -72.9(11) . . . . ?
C37 C36 C35 C34 67.8(6) . . . . ?
C37 C36 C38 C33 -52.8(6) . . . . ?
C37 C36 C38 C40 65.3(7) . . . . ?
C37 C36 C38 C39 -171.7(6) . . . . ?
C18A C17A C16A N1A -1.5(10) . . . . ?
C13 C12 C15 O1 -2.0(9) . . . . ?
C13 C12 C15 N4 176.2(6) . . . . ?
C13 C12 C11 C10 -0.3(12) . . . . ?
C17 N1 C18 C19 0.0(10) . . . . ?
C43A C44A C45A F13A -106(2) . . . . ?
C43A C44A C45A F12A 31(3) . . . . ?
C43A C44A C45A F14A 145.4(19) . . . . ?
C21 C20 C19 C18 -0.9(11) . . . . ?
C21 C17 C16 N2 -153.6(7) . . . . ?
C55A C47A C46A O5A 15.2(11) . . . . ?
C55A C47A C46A C51A -165.6(8) . . . . ?
C55A C47A C52A C54A 62.5(10) . . . . ?
C55A C47A C52A C50A 180.0(8) . . . . ?
C55A C47A C52A C53A -61.7(12) . . . . ?
C55A C47A C48A C49A 162.4(8) . . . . ?
C27A C26A C25A C24A -2.0(12) . . . . ?
C4 C3 C2 C1 -0.2(13) . . . . ?
C4 C7 C8 C9 -173.6(7) . . . . ?
C4 C5 C6 C1 -1.4(12) . . . . ?
C48A C47A C46A O5A -110.6(9) . . . . ?
C48A C47A C46A C51A 68.5(8) . . . . ?
C48A C47A C52A C54A -170.3(7) . . . . ?
C48A C47A C52A C50A -52.8(7) . . . . ?
C48A C47A C52A C53A 65.6(10) . . . . ?
C42 C43 C44 F10 56.8(18) . . . . ?
C42 C43 C44 F11 -63.5(17) . . . . ?
C42 C43 C44 C45 170.3(12) . . . . ?
C42 C51 C46 O5 7(2) . . . . ?
C42 C51 C46 C47 175.7(15) . . . . ?
C42 C51 C50 C52 -145.5(19) . . . . ?
C42 C51 C50 C49 112(2) . . . . ?
F13 C45 C44 F10 179.3(13) . . . . ?
F13 C45 C44 F11 -58.6(16) . . . . ?
F13 C45 C44 C43 68.5(19) . . . . ?
C24 C25 C26 C27 2.7(11) . . . . ?
C5A C4A C7A C8A -11.6(12) . . . . ?
C5A C4A C3A C2A -0.2(12) . . . . ?
C28 C29 C30 F3 68.6(7) . . . . ?
C28 C29 C30 F4 -49.6(7) . . . . ?
C28 C29 C30 C31 -171.9(6) . . . . ?
C11 C12 C15 O1 -176.5(7) . . . . ?
C11 C12 C15 N4 1.6(10) . . . . ?
C11 C12 C13 C14 -0.3(10) . . . . ?
C25A C26A C27A N3A 2.7(11) . . . . ?
C16 N2 N4 C15 -131.3(6) . . . . ?
C16 N2 C22 C23 172.0(6) . . . . ?
C16 C17 C21 C20 -172.0(7) . . . . ?
C35A C36A C38A C33A 57.3(6) . . . . ?
C35A C36A C38A C39A 174.6(6) . . . . ?
C35A C36A C38A C40A -61.2(8) . . . . ?
C35A C34A C33A C41A 162.3(6) . . . . ?
C35A C34A C33A C32A -72.4(7) . . . . ?
C35A C34A C33A C38A 30.9(7) . . . . ?
F12 C45 C44 F10 60.7(17) . . . . ?
F12 C45 C44 F11 -177.2(14) . . . . ?
F12 C45 C44 C43 -50(2) . . . . ?
C47 C48 C49 C50 2.8(14) . . . . ?
C44 C43 C42 O4 -111.4(17) . . . . ?
C44 C43 C42 C51 81(2) . . . . ?
C55 C47 C52 C53 59(2) . . . . ?
C55 C47 C52 C50 173(2) . . . . ?
C55 C47 C52 C54 -63(3) . . . . ?
C55 C47 C48 C49 161.3(17) . . . . ?
C50 C51 C46 O5 -172.5(11) . . . . ?
C50 C51 C46 C47 -3.6(15) . . . . ?
C50 C51 C42 O4 174.8(16) . . . . ?
C50 C51 C42 C43 -19(3) . . . . ?
C19 C20 C21 C17 -0.3(11) . . . . ?
C6 C5 C4 C3 0.6(11) . . . . ?
C6 C5 C4 C7 -175.3(7) . . . . ?
C52 C47 C48 C49 31.0(12) . . . . ?
C52 C50 C49 C48 -36.5(13) . . . . ?
C49A C50A C52A C54A 173.3(7) . . . . ?
C49A C50A C52A C47A 56.1(7) . . . . ?
C49A C50A C52A C53A -62.0(9) . . . . ?
C48 C47 C52 C53 -169.6(13) . . . . ?
C48 C47 C52 C50 -55.0(15) . . . . ?
C48 C47 C52 C54 69.0(17) . . . . ?
C49 C50 C52 C53 174.6(12) . . . . ?
C49 C50 C52 C47 55.6(14) . . . . ?
C49 C50 C52 C54 -66(2) . . . . ?
C65A C60 C114 C46 -60.5(15) . . . . ?
C65A C60 C114 C72 -172.6(14) . . . . ?
C65A C60 C114 C95 60(3) . . . . ?
C62 C60 C114 C46 53.1(14) . . . . ?
C62 C60 C114 C72 -59.0(15) . . . . ?
C62 C60 C114 C95 173(2) . . . . ?
C60 C62 C61 C72 -39.2(12) . . . . ?
C60 C62 C69A C46 25.0(19) . . . . ?
C60 C62 C69A C91A -141(2) . . . . ?
C61 C62 C60 C65A 176.5(12) . . . . ?
C61 C62 C60 C114 59.4(13) . . . . ?
C61 C62 C60 C1B -63.5(18) . . . . ?
C61 C62 C69A C46 -79.4(13) . . . . ?
C61 C62 C69A C91A 115(2) . . . . ?
C61 C72 C114 C46 -67.7(13) . . . . ?
C61 C72 C114 C60 34.2(13) . . . . ?
C61 C72 C114 C95 164(2) . . . . ?
C114 C46 C69A C62 11.3(16) . . . . ?
C114 C46 C69A C91A -180.0(15) . . . . ?
C114 C72 C61 C62 2.2(13) . . . . ?
C1B C60 C114 C46 174.6(14) . . . . ?
C1B C60 C114 C72 62.5(17) . . . . ?
C1B C60 C114 C95 -65(3) . . . . ?
F24A C61A C58 F27A -80.9(15) . . . . ?
F24A C61A C58 C64 32.7(16) . . . . ?
F24A C61A C58 F18 174.6(15) . . . . ?
F24A C61A C91A O4 69.5(19) . . . . ?
F24A C61A C91A C69A -115.6(18) . . . . ?
F30 C61A C58 F27A -165.5(14) . . . . ?
F30 C61A C58 C64 -52.0(14) . . . . ?
F30 C61A C58 F18 90.0(15) . . . . ?
F30 C61A C91A O4 176.4(13) . . . . ?
F30 C61A C91A C69A -9(2) . . . . ?
F19 C64 C58 F27A -116.5(18) . . . . ?
F19 C64 C58 C61A 141.4(17) . . . . ?
F19 C64 C58 F18 16(3) . . . . ?
C61A C91A C69A C46 -173.9(13) . . . . ?
C61A C91A C69A C62 -10(3) . . . . ?
F31A C64 C58 F27A 130(3) . . . . ?
F31A C64 C58 C61A 28(4) . . . . ?
F31A C64 C58 F18 -98(4) . . . . ?
F20 C64 C58 F27A -8(2) . . . . ?
F20 C64 C58 C61A -109.7(19) . . . . ?
F20 C64 C58 F18 125(2) . . . . ?
C58 C61A C91A O4 -66(2) . . . . ?
C58 C61A C91A C69A 109(2) . . . . ?
C91A C61A C58 F27A 62(2) . . . . ?
C91A C61A C58 C64 175.2(14) . . . . ?
C91A C61A C58 F18 -43(2) . . . . ?
C69A C46 C114 C60 -41.7(14) . . . . ?
C69A C46 C114 C72 62.6(15) . . . . ?
C69A C46 C114 C95 -166.9(19) . . . . ?
C69A C62 C60 C65A 67.6(17) . . . . ?
C69A C62 C60 C114 -49.4(18) . . . . ?
C69A C62 C60 C1B -172.3(17) . . . . ?
C69A C62 C61 C72 69.5(12) . . . . ?
F32A C59 C65 F23A -69.5(13) . . . . ?
F32A C59 C65 F26 -179.0(11) . . . . ?
F32A C59 C65 C66 50.0(15) . . . . ?
C59 C65 C66 F19A -61.8(18) . . . . ?
C59 C65 C66 F25A 68.7(17) . . . . ?
C59 C65 C66 F21 -174.9(12) . . . . ?
F24 C59 C65 F23A 178.5(10) . . . . ?
F24 C59 C65 F26 69.0(13) . . . . ?
F24 C59 C65 C66 -62.0(14) . . . . ?
F23A C65 C66 F19A 49.3(19) . . . . ?
F23A C65 C66 F25A 179.7(14) . . . . ?
F23A C65 C66 F21 -63.8(16) . . . . ?
F26 C65 C66 F19A 170.1(16) . . . . ?
F26 C65 C66 F25A -59.5(19) . . . . ?
F26 C65 C66 F21 57.0(17) . . . . ?
F30A C30A C29A F2A -135.0(14) . . . . ?
F30A C30A C29A F1A 112.7(14) . . . . ?
F30A C30A C29A C28A -8.5(15) . . . . ?
F30A C30A C31A F7A -13(2) . . . . ?
F30A C30A C31A F5A -141.8(17) . . . . ?
F30A C30A C31A F6A 104.6(18) . . . . ?
F22 C30A C29A F2A -51.2(16) . . . . ?
F22 C30A C29A F1A -163.5(15) . . . . ?
F22 C30A C29A C28A 75.3(16) . . . . ?
F22 C30A C31A F7A -93.8(14) . . . . ?
F22 C30A C31A F5A 137.2(14) . . . . ?
F22 C30A C31A F6A 23.6(15) . . . . ?
